data_1556541
loop_
_publ_author_name
'Duan, Guang-Xiong'
'Han, Jun'
'Yang, Bao-Zhu'
'Xie, Yun-Peng'
'Lu, Xing'

_publ_section_title
;
 Oxometalate and phosphine ligand co-protected silver nanoclusters:
 Ag<sub>28</sub>(dppb)<sub>6</sub>(MO<sub>4</sub>)<sub>4</sub> and
 Ag<sub>32</sub>(dppb)<sub>12</sub>(MO<sub>4</sub>)<sub>4</sub>(NO<sub>3</sub>)<sub>4</sub>.
;
_journal_issue 3
_journal_name_full Nanoscale
_journal_page_first 1617
_journal_page_last 1622
_journal_paper_doi 10.1039/c9nr07779k
_journal_volume 12
_journal_year 2020
_chemical_formula_sum 'C173 H189 Ag28 Mo4 O21 P12'
_chemical_formula_weight 6379.99
_space_group_crystal_system monoclinic
_space_group_IT_number 15
_space_group_name_Hall '-C 2yc'
_space_group_name_H-M_alt 'C 1 2/c 1'
_atom_sites_solution_hydrogens geom
_audit_creation_method SHELXL-2016/6
_audit_update_record
;
2019-04-10 deposited with the CCDC.	2019-12-13 downloaded from the CCDC.
;
_cell_angle_alpha 90
_cell_angle_beta 122.9670(10)
_cell_angle_gamma 90
_cell_formula_units_Z 8
_cell_length_a 57.470(5)
_cell_length_b 33.556(3)
_cell_length_c 39.361(7)
_cell_measurement_reflns_used 9624
_cell_measurement_temperature 173(2)
_cell_measurement_theta_max 24.62
_cell_measurement_theta_min 2.85
_cell_volume 63684(14)
_computing_cell_refinement 'Bruker SAINT'
_computing_data_collection 'Bruker APEX3'
_computing_data_reduction 'Bruker SAINT'
_computing_molecular_graphics 'Bruker SHELXTL'
_computing_publication_material 'Bruker SHELXTL'
_computing_structure_refinement 'SHELXL-2016/6 (Sheldrick, 2016)'
_computing_structure_solution 'SHELXT 2014/5 (Sheldrick, 2014)'
_diffrn_ambient_temperature 173(2)
_diffrn_measured_fraction_theta_full 0.983
_diffrn_measured_fraction_theta_max 0.983
_diffrn_measurement_device_type 'Bruker APEX-III CCD'
_diffrn_measurement_method '\f and \w scans'
_diffrn_radiation_type MoK\a
_diffrn_radiation_wavelength 0.71073
_diffrn_reflns_av_R_equivalents 0.0734
_diffrn_reflns_av_unetI/netI 0.1026
_diffrn_reflns_Laue_measured_fraction_full 0.983
_diffrn_reflns_Laue_measured_fraction_max 0.983
_diffrn_reflns_limit_h_max 67
_diffrn_reflns_limit_h_min -67
_diffrn_reflns_limit_k_max 39
_diffrn_reflns_limit_k_min -39
_diffrn_reflns_limit_l_max 46
_diffrn_reflns_limit_l_min -45
_diffrn_reflns_number 180080
_diffrn_reflns_point_group_measured_fraction_full 0.983
_diffrn_reflns_point_group_measured_fraction_max 0.983
_diffrn_reflns_theta_full 24.786
_diffrn_reflns_theta_max 24.786
_diffrn_reflns_theta_min 2.829
_exptl_absorpt_coefficient_mu 1.922
_exptl_absorpt_correction_T_max 0.735
_exptl_absorpt_correction_T_min 0.581
_exptl_absorpt_correction_type multi-scan
_exptl_absorpt_process_details SADABS
_exptl_crystal_colour black
_exptl_crystal_density_diffrn 1.331
_exptl_crystal_density_method 'not measured'
_exptl_crystal_description block
_exptl_crystal_F_000 24472
_exptl_crystal_size_max 0.32
_exptl_crystal_size_mid 0.24
_exptl_crystal_size_min 0.16
_refine_diff_density_max 4.797
_refine_diff_density_min -2.601
_refine_diff_density_rms 0.297
_refine_ls_extinction_method none
_refine_ls_goodness_of_fit_ref 1.007
_refine_ls_hydrogen_treatment constr
_refine_ls_matrix_type full
_refine_ls_number_parameters 2131
_refine_ls_number_reflns 53842
_refine_ls_number_restraints 2010
_refine_ls_restrained_S_all 0.994
_refine_ls_R_factor_all 0.1798
_refine_ls_R_factor_gt 0.1177
_refine_ls_shift/su_max 0.001
_refine_ls_shift/su_mean 0.000
_refine_ls_structure_factor_coef Fsqd
_refine_ls_weighting_details 'w=1/[\s^2^(Fo^2^)+(0.1883P)^2^+2657.4924P] where P=(Fo^2^+2Fc^2^)/3'
_refine_ls_weighting_scheme calc
_refine_ls_wR_factor_gt 0.3143
_refine_ls_wR_factor_ref 0.3572
_reflns_Friedel_coverage 0.000
_reflns_number_gt 27271
_reflns_number_total 53842
_reflns_threshold_expression 'I > 2\s(I)'
_cod_data_source_file c9nr07779k2.cif
_cod_data_source_block 11_a
_cod_depositor_comments
;
The following automatic conversions were performed:

data item '_exptl_absorpt_correction_type' value 'Multi-scan' was
changed to 'multi-scan' in accordance with the
/home/data/users/saulius/crontab/automatic-downloads/rss-feeds/RSC/lib/dictionaries/cif_core.dic
dictionary named 'cif_core.dic' version 2.4.2 last updated on
2011-04-26.

Automatic conversion script
Id: cif_fix_values 7556 2019-12-06 15:28:31Z antanas 

 Adding full bibliography for 1556541--1556543.cif.
;
_cod_original_sg_symbol_H-M 'C 2/c'
_cod_database_code 1556541
_shelx_shelxl_version_number 2016/6
_shelx_space_group_comment
;
The symmetry employed for this shelxl refinement is uniquely defined
by the following loop, which should always be used as a source of
symmetry information in preference to the above space-group names.
They are only intended as comments.
;
_platon_squeeze_void_probe_radius 1.20

loop_
_space_group_symop_operation_xyz
'x, y, z'
'-x, y, -z+1/2'
'x+1/2, y+1/2, z'
'-x+1/2, y+1/2, -z+1/2'
'-x, -y, -z'
'x, -y, z-1/2'
'-x+1/2, -y+1/2, -z'
'x+1/2, -y+1/2, z-1/2'

loop_
_atom_site_label
_atom_site_type_symbol
_atom_site_fract_x
_atom_site_fract_y
_atom_site_fract_z
_atom_site_U_iso_or_equiv
_atom_site_adp_type
_atom_site_occupancy
_atom_site_site_symmetry_order
_atom_site_calc_flag
_atom_site_refinement_flags_posn
_atom_site_refinement_flags_adp
Ag1 Ag 0.33712(3) 0.45211(4) 0.48549(4) 0.0447(3) Uani 1 1 d . .
C13 C 0.1512(4) 0.5217(6) 0.2120(7) 0.106(6) Uani 1 1 d G U
C1 C 0.1571(3) 0.4825(6) 0.2254(6) 0.098(6) Uani 1 1 d G U
H1 H 0.175600 0.472944 0.239314 0.118 Uiso 1 1 calc R U
C4 C 0.1358(5) 0.4572(5) 0.2186(6) 0.109(6) Uani 1 1 d G U
H4 H 0.139742 0.430359 0.227764 0.131 Uiso 1 1 calc R U
C54 C 0.1086(4) 0.4711(6) 0.1983(7) 0.120(6) Uani 1 1 d G U
H54 H 0.094070 0.453811 0.193577 0.144 Uiso 1 1 calc R U
C21 C 0.1028(4) 0.5103(7) 0.1848(7) 0.131(6) Uani 1 1 d G U
H21 H 0.084255 0.519849 0.170941 0.157 Uiso 1 1 calc R U
C53 C 0.1241(5) 0.5356(5) 0.1917(7) 0.123(6) Uani 1 1 d G U
H53 H 0.120112 0.562434 0.182491 0.148 Uiso 1 1 calc R U
Ag2 Ag 0.34579(3) 0.53860(4) 0.48441(4) 0.0456(3) Uani 1 1 d . .
Ag3 Ag 0.29711(3) 0.50877(4) 0.48342(4) 0.0459(4) Uani 1 1 d . .
Ag4 Ag 0.30943(4) 0.60132(4) 0.47358(5) 0.0540(4) Uani 1 1 d . .
Ag5 Ag 0.25497(3) 0.57211(4) 0.44089(5) 0.0511(4) Uani 1 1 d . .
Ag6 Ag 0.26656(4) 0.61886(4) 0.39251(5) 0.0525(4) Uani 1 1 d . .
Ag7 Ag 0.23438(3) 0.54666(4) 0.35063(5) 0.0485(4) Uani 1 1 d . .
Ag8 Ag 0.36851(3) 0.47755(4) 0.39679(5) 0.0508(4) Uani 1 1 d . .
Ag9 Ag 0.27356(3) 0.57802(4) 0.33554(5) 0.0453(4) Uani 1 1 d . .
Ag10 Ag 0.32639(3) 0.58706(4) 0.41565(4) 0.0461(4) Uani 1 1 d . .
Ag11 Ag 0.37689(3) 0.54631(4) 0.44415(5) 0.0517(4) Uani 1 1 d . .
Ag12 Ag 0.32457(3) 0.53786(4) 0.35186(5) 0.0460(4) Uani 1 1 d . .
Ag13 Ag 0.27623(3) 0.51763(4) 0.27648(5) 0.0511(4) Uani 1 1 d . .
Ag14 Ag 0.22716(3) 0.52409(4) 0.27632(5) 0.0528(4) Uani 1 1 d . .
Ag15 Ag 0.38197(3) 0.46915(4) 0.47749(5) 0.0500(4) Uani 1 1 d . .
Ag16 Ag 0.30383(3) 0.38032(4) 0.44438(5) 0.0491(4) Uani 1 1 d . .
Ag17 Ag 0.33550(3) 0.41849(4) 0.41828(5) 0.0462(4) Uani 1 1 d . .
Ag18 Ag 0.24669(3) 0.39934(4) 0.39393(5) 0.0503(4) Uani 1 1 d . .
Ag19 Ag 0.31304(3) 0.45581(4) 0.33747(5) 0.0468(4) Uani 1 1 d . .
Ag20 Ag 0.24990(3) 0.44826(4) 0.27803(5) 0.0508(4) Uani 1 1 d . .
Ag21 Ag 0.23200(3) 0.45985(4) 0.33580(5) 0.0467(4) Uani 1 1 d . .
Ag22 Ag 0.27644(3) 0.40949(4) 0.35386(5) 0.0458(4) Uani 1 1 d . .
Ag23 Ag 0.28687(3) 0.45685(4) 0.41566(4) 0.0383(3) Uani 1 1 d . .
Ag24 Ag 0.27597(3) 0.49801(4) 0.34464(4) 0.0386(3) Uani 1 1 d . .
Ag25 Ag 0.28727(3) 0.54213(4) 0.41448(4) 0.0381(3) Uani 1 1 d . .
Ag26 Ag 0.33068(3) 0.49807(4) 0.41606(4) 0.0379(3) Uani 1 1 d . .
Ag27 Ag 0.27809(3) 0.42897(4) 0.47409(5) 0.0509(4) Uani 1 1 d . .
Ag28 Ag 0.24408(3) 0.49128(4) 0.41473(5) 0.0465(4) Uani 1 1 d . .
Mo1 Mo 0.32220(4) 0.63602(5) 0.33964(6) 0.0522(5) Uani 1 1 d . .
Mo2 Mo 0.17930(4) 0.49854(6) 0.33724(6) 0.0586(5) Uani 1 1 d . .
Mo3 Mo 0.35796(4) 0.50102(5) 0.57041(5) 0.0541(5) Uani 1 1 d . .
Mo4 Mo 0.32035(4) 0.35657(5) 0.34345(6) 0.0556(5) Uani 1 1 d . .
P1 P 0.23142(13) 0.39356(16) 0.22931(17) 0.0572(14) Uani 1 1 d . .
P2 P 0.24759(13) 0.68470(14) 0.36309(17) 0.0549(14) Uani 1 1 d . .
P3 P 0.33679(12) 0.64465(16) 0.53267(17) 0.0528(13) Uani 1 1 d . .
P4 P 0.41113(12) 0.59931(15) 0.46567(19) 0.0547(14) Uani 1 1 d . .
P5 P 0.20657(11) 0.35477(16) 0.36356(18) 0.0542(13) Uani 1 1 d . .
P7 P 0.42388(12) 0.44247(16) 0.53752(17) 0.0523(13) Uani 1 1 d . .
P8 P 0.32885(13) 0.31724(16) 0.4714(2) 0.0604(15) Uani 1 1 d . .
P9 P 0.28211(13) 0.53567(17) 0.22134(18) 0.0579(14) Uani 1 1 d . .
P10 P 0.39301(12) 0.45543(16) 0.36537(17) 0.0535(13) Uani 1 1 d . .
P11 P 0.27425(13) 0.41542(15) 0.53209(17) 0.0546(14) Uani 1 1 d . .
P12 P 0.22293(13) 0.58617(16) 0.46241(19) 0.0581(15) Uani 1 1 d . .
P6 P 0.18152(13) 0.55237(18) 0.2271(2) 0.0664(16) Uani 1 1 d . .
O1 O 0.2897(6) 0.2521(6) 0.2857(9) 0.174(13) Uani 1 1 d . .
O2 O 0.3399(3) 0.6367(3) 0.3937(4) 0.047(3) Uani 1 1 d . .
O3 O 0.2364(7) 0.2497(8) 0.2548(9) 0.169(12) Uani 1 1 d . .
O4 O 0.1882(3) 0.4553(4) 0.3184(4) 0.052(3) Uani 1 1 d . .
O5 O 0.3217(3) 0.5026(4) 0.5504(3) 0.047(3) Uani 1 1 d . .
O6 O 0.1996(3) 0.4952(4) 0.3913(4) 0.051(3) Uani 1 1 d . .
O7 O 0.1890(3) 0.5422(4) 0.3236(4) 0.056(3) Uani 1 1 d . .
O8 O 0.1434(3) 0.4978(4) 0.3185(5) 0.073(5) Uani 1 1 d . .
O9 O 0.3433(3) 0.3615(4) 0.3978(5) 0.059(4) Uani 1 1 d . .
O10 O 0.3248(3) 0.3993(4) 0.3211(4) 0.052(3) Uani 1 1 d . .
O11 O 0.2853(3) 0.3557(4) 0.3303(4) 0.053(3) Uani 1 1 d . .
O12 O 0.3270(3) 0.3123(4) 0.3258(5) 0.068(4) Uani 1 1 d . .
O13 O 0.3308(3) 0.5921(4) 0.3240(4) 0.055(3) Uani 1 1 d . .
O14 O 0.2864(3) 0.6358(3) 0.3201(4) 0.044(3) Uani 1 1 d . .
O15 O 0.3312(4) 0.6786(4) 0.3226(5) 0.072(5) Uani 1 1 d . .
O16 O 0.3662(3) 0.5426(4) 0.5513(4) 0.052(3) Uani 1 1 d . .
O17 O 0.3650(2) 0.4567(4) 0.5523(3) 0.051(3) Uani 1 1 d . .
O18 O 0.3778(4) 0.5027(5) 0.6242(4) 0.073(5) Uani 1 1 d . .
O19 O 0.3431(8) 0.4706(15) 0.6612(10) 0.24(2) Uani 1 1 d . .
O20 O 0.4339(9) 0.4420(12) 0.6670(12) 0.237(18) Uani 1 1 d . .
O21 O 0.1139(10) 0.4078(16) 0.2919(17) 0.35(4) Uani 1 1 d . .
C3 C 0.2754(6) 0.7217(7) 0.3783(8) 0.074(5) Uani 1 1 d . U
C6 C 0.3067(8) 0.2194(11) 0.2998(12) 0.142(14) Uani 1 1 d . U
H6A H 0.298201 0.198538 0.307070 0.213 Uiso 1 1 calc R U
H6B H 0.324674 0.226851 0.323760 0.213 Uiso 1 1 calc R U
H6C H 0.309291 0.209450 0.278706 0.213 Uiso 1 1 calc R U
C7 C 0.3285(5) 0.6971(6) 0.5235(7) 0.056(4) Uani 1 1 d . U
C8 C 0.2163(4) 0.3020(6) 0.3774(6) 0.052(4) Uani 1 1 d . U
C9 C 0.2404(5) 0.2936(6) 0.4127(7) 0.059(4) Uani 1 1 d . U
H9 H 0.251978 0.315264 0.428300 0.070 Uiso 1 1 calc R U
C10 C 0.4674(5) 0.3949(7) 0.5493(8) 0.074(4) Uani 1 1 d . U
H10 H 0.466576 0.382843 0.570465 0.088 Uiso 1 1 calc R U
C11 C 0.4807(5) 0.5368(8) 0.5433(8) 0.081(5) Uani 1 1 d . U
H11 H 0.486497 0.509892 0.545227 0.097 Uiso 1 1 calc R U
C12 C 0.3314(5) 0.4898(7) 0.2540(8) 0.080(5) Uani 1 1 d . U
H12A H 0.318267 0.472575 0.256189 0.095 Uiso 1 1 calc R U
H12B H 0.335019 0.477189 0.234611 0.095 Uiso 1 1 calc R U
C15 C 0.1493(7) 0.4204(9) 0.1113(10) 0.106(6) Uani 1 1 d . U
H15 H 0.133615 0.428442 0.085914 0.127 Uiso 1 1 calc R U
C16 C 0.3564(6) 0.5082(8) 0.6722(8) 0.078(7) Uani 1 1 d . U
H16A H 0.366916 0.511876 0.659534 0.117 Uiso 1 1 calc R U
H16B H 0.368992 0.509609 0.701716 0.117 Uiso 1 1 calc R U
H16C H 0.342361 0.529271 0.663012 0.117 Uiso 1 1 calc R U
C17 C 0.4168(8) 0.4585(12) 0.6759(11) 0.129(12) Uani 1 1 d . U
H17A H 0.400430 0.468767 0.651055 0.193 Uiso 1 1 calc R U
H17B H 0.426341 0.480408 0.695032 0.193 Uiso 1 1 calc R U
H17C H 0.411172 0.438408 0.688051 0.193 Uiso 1 1 calc R U
C19 C 0.3020(6) 0.7086(8) 0.3979(8) 0.080(5) Uani 1 1 d . U
H19 H 0.306897 0.681476 0.405058 0.097 Uiso 1 1 calc R U
C20 C 0.1068(7) 0.4388(10) 0.2790(11) 0.112(11) Uani 1 1 d . U
H20A H 0.087487 0.437710 0.255924 0.168 Uiso 1 1 calc R U
H20B H 0.118547 0.449123 0.270081 0.168 Uiso 1 1 calc R U
H20C H 0.108122 0.456385 0.299898 0.168 Uiso 1 1 calc R U
C22 C 0.3210(6) 0.7370(9) 0.4065(9) 0.095(5) Uani 1 1 d . U
H22 H 0.339461 0.728586 0.416417 0.114 Uiso 1 1 calc R U
C23 C 0.3160(7) 0.7758(9) 0.4021(9) 0.097(5) Uani 1 1 d . U
H23 H 0.330682 0.794376 0.411112 0.117 Uiso 1 1 calc R U
C24 C 0.2894(6) 0.7885(9) 0.3845(8) 0.087(5) Uani 1 1 d . U
H24 H 0.285022 0.815811 0.377807 0.104 Uiso 1 1 calc R U
C25 C 0.3778(5) 0.3565(7) 0.5204(7) 0.067(4) Uani 1 1 d . U
H25A H 0.367515 0.381396 0.507422 0.081 Uiso 1 1 calc R U
H25B H 0.375062 0.350011 0.542492 0.081 Uiso 1 1 calc R U
C26 C 0.2974(6) 0.2824(9) 0.3965(9) 0.089(5) Uani 1 1 d . U
H26 H 0.289256 0.307932 0.386664 0.107 Uiso 1 1 calc R U
C27 C 0.3072(5) 0.2903(7) 0.5514(7) 0.066(4) Uani 1 1 d . U
H27 H 0.293454 0.298324 0.556429 0.079 Uiso 1 1 calc R U
C28 C 0.3288(5) 0.2965(6) 0.5145(7) 0.064(4) Uani 1 1 d . U
C29 C 0.3326(5) 0.3652(7) 0.6432(8) 0.071(4) Uani 1 1 d . U
H29 H 0.333927 0.357030 0.667246 0.085 Uiso 1 1 calc R U
C49 C 0.1774(5) 0.5656(6) 0.1788(6) 0.111(6) Uani 1 1 d G U
C50 C 0.1994(4) 0.5859(7) 0.1814(6) 0.113(6) Uani 1 1 d G U
H50 H 0.215721 0.591097 0.207188 0.136 Uiso 1 1 calc R U
C51 C 0.1976(4) 0.5986(6) 0.1464(7) 0.114(6) Uani 1 1 d G U
H51 H 0.212597 0.612473 0.148249 0.137 Uiso 1 1 calc R U
C52 C 0.1737(5) 0.5910(7) 0.1088(6) 0.123(6) Uani 1 1 d G U
H52 H 0.172418 0.599639 0.084829 0.147 Uiso 1 1 calc R U
C2 C 0.1517(4) 0.5706(7) 0.1061(6) 0.127(7) Uani 1 1 d G U
H2 H 0.135361 0.565428 0.080349 0.152 Uiso 1 1 calc R U
C14 C 0.1535(4) 0.5579(6) 0.1411(8) 0.126(6) Uani 1 1 d G U
H14 H 0.138484 0.544052 0.139289 0.151 Uiso 1 1 calc R U
C30 C 0.2471(5) 0.3816(6) 0.5218(7) 0.059(4) Uani 1 1 d . U
C31 C 0.1622(7) 0.4470(9) 0.1408(9) 0.102(6) Uani 1 1 d . U
H31 H 0.153637 0.472015 0.138089 0.122 Uiso 1 1 calc R U
C32 C 0.1991(6) 0.4034(8) 0.1827(9) 0.088(5) Uani 1 1 d . U
C33 C 0.2543(5) 0.3724(7) 0.2143(7) 0.064(4) Uani 1 1 d . U
C34 C 0.2736(5) 0.5868(6) 0.2054(7) 0.058(4) Uani 1 1 d . U
C35 C 0.4160(5) 0.6145(7) 0.4264(8) 0.069(4) Uani 1 1 d . U
C36 C 0.2699(6) 0.7629(7) 0.3767(8) 0.076(5) Uani 1 1 d . U
H36 H 0.252265 0.771970 0.369963 0.092 Uiso 1 1 calc R U
C37 C 0.2891(6) 0.2507(9) 0.3708(9) 0.091(5) Uani 1 1 d . U
H37 H 0.276348 0.255313 0.342650 0.109 Uiso 1 1 calc R U
C38 C 0.4305(6) 0.3310(9) 0.4064(9) 0.096(5) Uani 1 1 d . U
H38 H 0.437764 0.304930 0.415234 0.115 Uiso 1 1 calc R U
C39 C 0.2248(5) 0.7056(6) 0.3755(7) 0.063(4) Uani 1 1 d . U
C40 C 0.2044(5) 0.7338(7) 0.3514(8) 0.074(4) Uani 1 1 d . U
H40 H 0.204396 0.743695 0.328774 0.088 Uiso 1 1 calc R U
C41 C 0.1852(6) 0.7481(7) 0.3567(9) 0.080(5) Uani 1 1 d . U
H41 H 0.169337 0.762012 0.336075 0.096 Uiso 1 1 calc R U
C42 C 0.1899(5) 0.7417(8) 0.3924(8) 0.082(5) Uani 1 1 d . U
H42 H 0.179471 0.756697 0.400128 0.098 Uiso 1 1 calc R U
C43 C 0.2101(5) 0.7127(7) 0.4218(9) 0.082(5) Uani 1 1 d . U
H43 H 0.211898 0.707033 0.446770 0.098 Uiso 1 1 calc R U
C44 C 0.2259(5) 0.6947(7) 0.4102(8) 0.074(5) Uani 1 1 d . U
H44 H 0.238087 0.673968 0.426625 0.089 Uiso 1 1 calc R U
C45 C 0.2282(5) 0.6824(7) 0.3095(7) 0.077(5) Uani 1 1 d . U
H45A H 0.221743 0.709589 0.298744 0.092 Uiso 1 1 calc R U
H45B H 0.240647 0.673554 0.300922 0.092 Uiso 1 1 calc R U
C46 C 0.2034(5) 0.6552(7) 0.2906(8) 0.074(5) Uani 1 1 d . U
H46A H 0.204138 0.640447 0.312923 0.089 Uiso 1 1 calc R U
H46B H 0.186747 0.672363 0.278211 0.089 Uiso 1 1 calc R U
C47 C 0.1990(6) 0.6263(8) 0.2605(8) 0.084(5) Uani 1 1 d . U
H47A H 0.215954 0.609889 0.272009 0.101 Uiso 1 1 calc R U
H47B H 0.196708 0.640859 0.237044 0.101 Uiso 1 1 calc R U
C48 C 0.1753(6) 0.5992(8) 0.2455(9) 0.088(6) Uani 1 1 d . U
H48A H 0.158292 0.612198 0.223202 0.105 Uiso 1 1 calc R U
H48B H 0.172324 0.593283 0.267564 0.105 Uiso 1 1 calc R U
C55 C 0.1900(5) 0.6057(7) 0.4229(7) 0.066(4) Uani 1 1 d . U
C56 C 0.1719(5) 0.6230(7) 0.4306(8) 0.071(4) Uani 1 1 d . U
H56 H 0.176214 0.625229 0.457468 0.085 Uiso 1 1 calc R U
C57 C 0.1454(5) 0.6384(8) 0.3958(8) 0.081(5) Uani 1 1 d . U
H57A H 0.130311 0.624200 0.395751 0.097 Uiso 1 1 calc R U
H57B H 0.144089 0.666784 0.401426 0.097 Uiso 1 1 calc R U
C58 C 0.1397(6) 0.6364(8) 0.3569(8) 0.084(5) Uani 1 1 d . U
H58A H 0.135689 0.663878 0.345965 0.100 Uiso 1 1 calc R U
H58B H 0.122295 0.620979 0.340512 0.100 Uiso 1 1 calc R U
C59 C 0.1593(6) 0.6200(8) 0.3501(9) 0.086(5) Uani 1 1 d . U
H59 H 0.155849 0.619699 0.323609 0.103 Uiso 1 1 calc R U
C60 C 0.1824(5) 0.6052(7) 0.3805(7) 0.073(5) Uani 1 1 d . U
H60 H 0.195067 0.593419 0.375041 0.088 Uiso 1 1 calc R U
C61 C 0.2345(4) 0.6181(6) 0.5040(6) 0.052(4) Uani 1 1 d . U
C62 C 0.2256(5) 0.6161(6) 0.5300(6) 0.061(4) Uani 1 1 d . U
H62 H 0.211575 0.597461 0.524698 0.073 Uiso 1 1 calc R U
C63 C 0.2372(5) 0.6419(7) 0.5659(7) 0.069(4) Uani 1 1 d . U
H63 H 0.231139 0.640456 0.584030 0.083 Uiso 1 1 calc R U
C64 C 0.2564(5) 0.6671(7) 0.5710(7) 0.073(4) Uani 1 1 d . U
H64 H 0.264010 0.684092 0.593952 0.088 Uiso 1 1 calc R U
C65 C 0.2667(5) 0.6714(7) 0.5463(7) 0.071(4) Uani 1 1 d . U
H65 H 0.280265 0.691041 0.551660 0.086 Uiso 1 1 calc R U
C66 C 0.2565(5) 0.6461(6) 0.5139(7) 0.061(4) Uani 1 1 d . U
H66 H 0.264056 0.646975 0.497573 0.074 Uiso 1 1 calc R U
C67 C 0.2154(5) 0.5391(7) 0.4785(8) 0.078(5) Uani 1 1 d . U
H67A H 0.203182 0.544197 0.488591 0.093 Uiso 1 1 calc R U
H67B H 0.205652 0.520568 0.455234 0.093 Uiso 1 1 calc R U
C68 C 0.2419(5) 0.5209(7) 0.5112(8) 0.077(5) Uani 1 1 d . U
H68A H 0.255450 0.521606 0.503067 0.093 Uiso 1 1 calc R U
H68B H 0.249534 0.537005 0.536163 0.093 Uiso 1 1 calc R U
C068 C 0.2232(8) 0.2476(10) 0.2104(11) 0.122(11) Uani 1 1 d . U
H06A H 0.204664 0.235820 0.197933 0.182 Uiso 1 1 calc R U
H06B H 0.234506 0.231028 0.204320 0.182 Uiso 1 1 calc R U
H06C H 0.221596 0.274468 0.199670 0.182 Uiso 1 1 calc R U
C69 C 0.2383(5) 0.4798(7) 0.5197(8) 0.074(5) Uani 1 1 d . U
H69A H 0.229569 0.464155 0.494318 0.089 Uiso 1 1 calc R U
H69B H 0.225702 0.479357 0.529487 0.089 Uiso 1 1 calc R U
C70 C 0.2657(5) 0.4602(6) 0.5512(7) 0.068(5) Uani 1 1 d . U
H70A H 0.264852 0.452405 0.574803 0.081 Uiso 1 1 calc R U
H70B H 0.280797 0.480000 0.560733 0.081 Uiso 1 1 calc R U
C71 C 0.3050(5) 0.3949(6) 0.5738(7) 0.058(4) Uani 1 1 d . U
C72 C 0.3062(5) 0.3786(6) 0.6066(7) 0.062(4) Uani 1 1 d . U
H72 H 0.289464 0.375699 0.605932 0.074 Uiso 1 1 calc R U
C73 C 0.3553(6) 0.3655(7) 0.6396(8) 0.079(5) Uani 1 1 d . U
H73 H 0.372050 0.353030 0.660046 0.095 Uiso 1 1 calc R U
C74 C 0.3544(6) 0.3832(7) 0.6077(8) 0.077(5) Uani 1 1 d . U
H74 H 0.370904 0.385770 0.607732 0.092 Uiso 1 1 calc R U
C75 C 0.3312(5) 0.3963(7) 0.5775(7) 0.067(4) Uani 1 1 d . U
H75 H 0.331473 0.408029 0.555758 0.081 Uiso 1 1 calc R U
C76 C 0.2384(5) 0.3543(6) 0.4935(7) 0.065(4) Uani 1 1 d . U
H76 H 0.246843 0.354111 0.478384 0.078 Uiso 1 1 calc R U
C77 C 0.2185(6) 0.3259(8) 0.4836(8) 0.082(5) Uani 1 1 d . U
H77 H 0.213222 0.306587 0.463059 0.098 Uiso 1 1 calc R U
C78 C 0.2060(5) 0.3281(8) 0.5074(8) 0.078(5) Uani 1 1 d . U
H78 H 0.192591 0.308672 0.503049 0.094 Uiso 1 1 calc R U
C79 C 0.2127(5) 0.3564(7) 0.5350(7) 0.071(4) Uani 1 1 d . U
H79 H 0.203423 0.358569 0.548780 0.085 Uiso 1 1 calc R U
C80 C 0.2330(5) 0.3816(7) 0.5426(7) 0.062(4) Uani 1 1 d . U
H80 H 0.238470 0.400961 0.563284 0.074 Uiso 1 1 calc R U
C81 C 0.3065(5) 0.3051(6) 0.5160(7) 0.062(4) Uani 1 1 d . U
H81 H 0.291234 0.319832 0.495311 0.075 Uiso 1 1 calc R U
C82 C 0.3263(5) 0.2668(7) 0.5753(8) 0.077(5) Uani 1 1 d . U
H82 H 0.324679 0.255574 0.596066 0.093 Uiso 1 1 calc R U
C83 C 0.3487(6) 0.2556(7) 0.5753(8) 0.079(5) Uani 1 1 d . U
H83 H 0.362115 0.237211 0.594008 0.095 Uiso 1 1 calc R U
C84 C 0.3502(5) 0.2753(7) 0.5426(7) 0.073(4) Uani 1 1 d . U
H84 H 0.366372 0.272599 0.541882 0.088 Uiso 1 1 calc R U
C85 C 0.3166(6) 0.2774(8) 0.4349(9) 0.081(5) Uani 1 1 d . U
C86 C 0.3284(6) 0.2382(8) 0.4488(9) 0.084(5) Uani 1 1 d . U
H86 H 0.341996 0.232531 0.476409 0.101 Uiso 1 1 calc R U
C87 C 0.3181(6) 0.2087(8) 0.4181(9) 0.090(5) Uani 1 1 d . U
H87 H 0.327215 0.183643 0.424841 0.108 Uiso 1 1 calc R U
C88 C 0.2979(7) 0.2138(9) 0.3830(10) 0.098(5) Uani 1 1 d . U
H88 H 0.288973 0.191851 0.365310 0.118 Uiso 1 1 calc R U
C89 C 0.3660(4) 0.3246(6) 0.4906(7) 0.060(4) Uani 1 1 d . U
H89A H 0.376334 0.299619 0.503107 0.072 Uiso 1 1 calc R U
H89B H 0.367987 0.331288 0.467773 0.072 Uiso 1 1 calc R U
C90 C 0.4072(5) 0.3638(7) 0.5380(8) 0.072(5) Uani 1 1 d . U
H90A H 0.410419 0.364832 0.515773 0.087 Uiso 1 1 calc R U
H90B H 0.417696 0.340792 0.555367 0.087 Uiso 1 1 calc R U
C91 C 0.4192(5) 0.4022(7) 0.5635(7) 0.068(5) Uani 1 1 d . U
H91A H 0.437286 0.395796 0.588369 0.082 Uiso 1 1 calc R U
H91B H 0.406572 0.411161 0.571797 0.082 Uiso 1 1 calc R U
C92 C 0.4492(4) 0.4243(6) 0.5273(7) 0.057(4) Uani 1 1 d . U
C93 C 0.4881(6) 0.3812(8) 0.5420(8) 0.083(5) Uani 1 1 d . U
H93 H 0.501496 0.361678 0.558557 0.099 Uiso 1 1 calc R U
C94 C 0.4869(5) 0.3987(7) 0.5088(8) 0.078(5) Uani 1 1 d . U
H94 H 0.500026 0.390335 0.502611 0.094 Uiso 1 1 calc R U
C95 C 0.4688(5) 0.4258(7) 0.4858(8) 0.072(4) Uani 1 1 d . U
H95 H 0.468789 0.437184 0.463702 0.086 Uiso 1 1 calc R U
C96 C 0.4477(5) 0.4385(7) 0.4959(7) 0.063(4) Uani 1 1 d . U
H96 H 0.433471 0.456964 0.478935 0.076 Uiso 1 1 calc R U
C97 C 0.4416(5) 0.4789(6) 0.5767(7) 0.058(4) Uani 1 1 d . U
C98 C 0.4675(5) 0.4727(7) 0.6090(7) 0.065(4) Uani 1 1 d . U
H98 H 0.476724 0.448370 0.611186 0.078 Uiso 1 1 calc R U
C99 C 0.4810(5) 0.5016(7) 0.6392(8) 0.073(4) Uani 1 1 d . U
H99 H 0.499482 0.497063 0.661215 0.087 Uiso 1 1 calc R U
C100 C 0.4677(5) 0.5368(8) 0.6374(8) 0.077(5) Uani 1 1 d . U
H100 H 0.476487 0.555374 0.659111 0.093 Uiso 1 1 calc R U
C101 C 0.4408(5) 0.5448(7) 0.6028(7) 0.076(5) Uani 1 1 d . U
H101 H 0.432088 0.569934 0.599068 0.091 Uiso 1 1 calc R U
C102 C 0.4280(5) 0.5149(7) 0.5752(7) 0.066(4) Uani 1 1 d . U
H102 H 0.409096 0.518278 0.554006 0.079 Uiso 1 1 calc R U
C103 C 0.4453(5) 0.5873(7) 0.5072(7) 0.062(4) Uani 1 1 d . U
C104 C 0.4547(5) 0.5482(7) 0.5131(7) 0.065(4) Uani 1 1 d . U
H104 H 0.442271 0.528355 0.495187 0.079 Uiso 1 1 calc R U
C105 C 0.4980(6) 0.5640(8) 0.5700(8) 0.081(5) Uani 1 1 d . U
H105 H 0.516398 0.556304 0.590096 0.098 Uiso 1 1 calc R U
C106 C 0.4902(5) 0.6019(8) 0.5695(8) 0.080(5) Uani 1 1 d . U
H106 H 0.501927 0.620010 0.590492 0.095 Uiso 1 1 calc R U
C107 C 0.4627(5) 0.6140(7) 0.5347(7) 0.071(4) Uani 1 1 d . U
H107 H 0.457334 0.641215 0.531815 0.085 Uiso 1 1 calc R U
C108 C 0.3978(5) 0.6021(8) 0.3862(8) 0.076(4) Uani 1 1 d . U
H108 H 0.383378 0.583763 0.380101 0.091 Uiso 1 1 calc R U
C109 C 0.4003(6) 0.6155(9) 0.3566(9) 0.091(5) Uani 1 1 d . U
H109 H 0.387035 0.607711 0.329467 0.110 Uiso 1 1 calc R U
C110 C 0.4203(6) 0.6389(9) 0.3639(10) 0.094(5) Uani 1 1 d . U
H110 H 0.420862 0.647740 0.341418 0.113 Uiso 1 1 calc R U
C111 C 0.4395(6) 0.6513(8) 0.3993(8) 0.088(5) Uani 1 1 d . U
H11A H 0.440414 0.680622 0.397718 0.105 Uiso 1 1 calc R U
H11B H 0.457296 0.640602 0.404749 0.105 Uiso 1 1 calc R U
C112 C 0.4382(5) 0.6416(8) 0.4368(8) 0.076(4) Uani 1 1 d . U
H11C H 0.455972 0.629719 0.458315 0.091 Uiso 1 1 calc R U
H11D H 0.435361 0.666595 0.447558 0.091 Uiso 1 1 calc R U
C113 C 0.4012(6) 0.6430(8) 0.4799(9) 0.094(6) Uani 1 1 d . U
H11E H 0.415640 0.663785 0.488880 0.113 Uiso 1 1 calc R U
H11F H 0.383559 0.653444 0.456654 0.113 Uiso 1 1 calc R U
C114 C 0.3975(6) 0.6309(8) 0.5167(9) 0.090(5) Uani 1 1 d . U
H11G H 0.389712 0.603684 0.511756 0.108 Uiso 1 1 calc R U
H11H H 0.416076 0.630293 0.542237 0.108 Uiso 1 1 calc R U
C115 C 0.3807(6) 0.6564(8) 0.5215(9) 0.094(5) Uani 1 1 d . U
H11I H 0.362794 0.659068 0.495156 0.112 Uiso 1 1 calc R U
H11J H 0.389482 0.683077 0.528995 0.112 Uiso 1 1 calc R U
C116 C 0.3748(5) 0.6430(8) 0.5539(8) 0.082(6) Uani 1 1 d . U
H11K H 0.384708 0.660834 0.577769 0.098 Uiso 1 1 calc R U
H11L H 0.381803 0.615580 0.562907 0.098 Uiso 1 1 calc R U
C117 C 0.3330(5) 0.6327(6) 0.5729(7) 0.060(4) Uani 1 1 d . U
C118 C 0.3430(5) 0.6565(6) 0.6067(6) 0.059(4) Uani 1 1 d . U
H118 H 0.352101 0.680726 0.608250 0.071 Uiso 1 1 calc R U
C119 C 0.3403(5) 0.6460(7) 0.6392(7) 0.069(4) Uani 1 1 d . U
H11M H 0.329864 0.667451 0.642402 0.083 Uiso 1 1 calc R U
H11N H 0.359133 0.645414 0.664229 0.083 Uiso 1 1 calc R U
C120 C 0.3265(5) 0.6073(7) 0.6360(7) 0.074(4) Uani 1 1 d . U
H12C H 0.339199 0.591416 0.660424 0.088 Uiso 1 1 calc R U
H12D H 0.309753 0.613013 0.636399 0.088 Uiso 1 1 calc R U
C121 C 0.3188(5) 0.5847(7) 0.6034(7) 0.070(4) Uani 1 1 d . U
H121 H 0.311194 0.559137 0.601843 0.084 Uiso 1 1 calc R U
C122 C 0.3213(5) 0.5958(7) 0.5741(7) 0.065(4) Uani 1 1 d . U
H122 H 0.314838 0.578074 0.551898 0.078 Uiso 1 1 calc R U
C123 C 0.2489(5) 0.2567(7) 0.4270(8) 0.070(4) Uani 1 1 d . U
H123 H 0.265582 0.251301 0.452226 0.084 Uiso 1 1 calc R U
C124 C 0.2301(5) 0.2253(7) 0.4001(8) 0.073(4) Uani 1 1 d . U
H124 H 0.234769 0.198691 0.409754 0.087 Uiso 1 1 calc R U
C125 C 0.2079(5) 0.2301(7) 0.3649(8) 0.070(4) Uani 1 1 d . U
H125 H 0.197616 0.208310 0.347837 0.084 Uiso 1 1 calc R U
C126 C 0.1998(5) 0.2709(6) 0.3530(7) 0.068(4) Uani 1 1 d . U
H126 H 0.182896 0.276549 0.328069 0.081 Uiso 1 1 calc R U
C127 C 0.1844(5) 0.3669(7) 0.3809(7) 0.071(4) Uani 1 1 d . U
C128 C 0.1627(5) 0.3395(8) 0.3742(8) 0.077(5) Uani 1 1 d . U
H128 H 0.159807 0.315214 0.359948 0.092 Uiso 1 1 calc R U
C129 C 0.1447(6) 0.3498(8) 0.3900(8) 0.087(5) Uani 1 1 d . U
H129 H 0.131403 0.331567 0.388134 0.104 Uiso 1 1 calc R U
C130 C 0.1484(6) 0.3878(8) 0.4076(9) 0.089(5) Uani 1 1 d . U
H130 H 0.137131 0.395814 0.417276 0.107 Uiso 1 1 calc R U
C131 C 0.1691(6) 0.4141(8) 0.4110(8) 0.083(5) Uani 1 1 d . U
H131 H 0.170469 0.440086 0.421482 0.100 Uiso 1 1 calc R U
C132 C 0.1846(5) 0.3533(7) 0.3074(7) 0.072(5) Uani 1 1 d . U
H13A H 0.168403 0.335877 0.298839 0.086 Uiso 1 1 calc R U
H13B H 0.177554 0.380471 0.297093 0.086 Uiso 1 1 calc R U
C133 C 0.1997(6) 0.3385(8) 0.2893(8) 0.078(5) Uani 1 1 d . U
H13C H 0.189822 0.314692 0.272886 0.094 Uiso 1 1 calc R U
H13D H 0.218312 0.329795 0.311538 0.094 Uiso 1 1 calc R U
C134 C 0.2033(5) 0.3669(7) 0.2631(7) 0.073(5) Uani 1 1 d . U
H13E H 0.210832 0.392325 0.277872 0.088 Uiso 1 1 calc R U
H13F H 0.184870 0.372592 0.238420 0.088 Uiso 1 1 calc R U
C135 C 0.2222(5) 0.3517(7) 0.2505(7) 0.067(5) Uani 1 1 d . U
H13G H 0.212789 0.330517 0.229868 0.080 Uiso 1 1 calc R U
H13H H 0.239242 0.340327 0.274177 0.080 Uiso 1 1 calc R U
C136 C 0.1873(7) 0.3744(9) 0.1528(10) 0.106(6) Uani 1 1 d . U
H136 H 0.197006 0.350632 0.154837 0.127 Uiso 1 1 calc R U
C137 C 0.1579(7) 0.3824(10) 0.1165(10) 0.115(6) Uani 1 1 d . U
H137 H 0.146394 0.361773 0.098714 0.138 Uiso 1 1 calc R U
C138 C 0.1885(6) 0.4391(9) 0.1764(9) 0.090(5) Uani 1 1 d . U
H138 H 0.198293 0.459662 0.195584 0.108 Uiso 1 1 calc R U
C139 C 0.2587(6) 0.3919(7) 0.1897(8) 0.078(5) Uani 1 1 d . U
H139 H 0.249396 0.416444 0.178713 0.093 Uiso 1 1 calc R U
C140 C 0.2773(6) 0.3775(8) 0.1785(8) 0.085(5) Uani 1 1 d . U
H140 H 0.280695 0.392456 0.161159 0.102 Uiso 1 1 calc R U
C141 C 0.2895(5) 0.3421(7) 0.1934(8) 0.075(4) Uani 1 1 d . U
H141 H 0.301261 0.331858 0.185563 0.090 Uiso 1 1 calc R U
C142 C 0.2859(5) 0.3204(8) 0.2190(8) 0.074(4) Uani 1 1 d . U
H142 H 0.294878 0.295420 0.228812 0.089 Uiso 1 1 calc R U
C143 C 0.2686(5) 0.3360(7) 0.2306(8) 0.075(4) Uani 1 1 d . U
H143 H 0.266427 0.321856 0.249599 0.090 Uiso 1 1 calc R U
C144 C 0.4215(4) 0.4884(6) 0.3739(7) 0.056(4) Uani 1 1 d . U
C145 C 0.4290(5) 0.4910(7) 0.3480(7) 0.061(4) Uani 1 1 d . U
H145 H 0.419832 0.474808 0.324366 0.073 Uiso 1 1 calc R U
C146 C 0.4497(5) 0.5162(7) 0.3536(7) 0.066(4) Uani 1 1 d . U
H146 H 0.454290 0.518350 0.333885 0.080 Uiso 1 1 calc R U
C147 C 0.4637(5) 0.5386(7) 0.3892(7) 0.068(4) Uani 1 1 d . U
H147 H 0.477833 0.556669 0.393730 0.082 Uiso 1 1 calc R U
C148 C 0.4570(5) 0.5346(7) 0.4185(7) 0.068(4) Uani 1 1 d . U
H148 H 0.466845 0.548799 0.443346 0.082 Uiso 1 1 calc R U
C149 C 0.4350(5) 0.5089(7) 0.4095(7) 0.066(4) Uani 1 1 d . U
H149 H 0.429626 0.505749 0.428232 0.080 Uiso 1 1 calc R U
C150 C 0.4087(5) 0.4062(7) 0.3824(8) 0.071(4) Uani 1 1 d . U
C151 C 0.4273(5) 0.3929(8) 0.3730(8) 0.083(5) Uani 1 1 d . U
H151 H 0.433398 0.409788 0.360016 0.100 Uiso 1 1 calc R U
C152 C 0.4372(6) 0.3520(8) 0.3837(9) 0.092(5) Uani 1 1 d . U
H152 H 0.448171 0.340410 0.374941 0.111 Uiso 1 1 calc R U
C153 C 0.4121(6) 0.3480(8) 0.4176(9) 0.092(5) Uani 1 1 d . U
H153 H 0.408012 0.333995 0.434764 0.110 Uiso 1 1 calc R U
C154 C 0.4017(6) 0.3822(7) 0.4036(8) 0.079(5) Uani 1 1 d . U
H154 H 0.388055 0.391797 0.408161 0.095 Uiso 1 1 calc R U
C155 C 0.3688(5) 0.4532(7) 0.3088(7) 0.067(5) Uani 1 1 d . U
H15A H 0.379055 0.444087 0.296522 0.080 Uiso 1 1 calc R U
H15B H 0.353763 0.433888 0.301421 0.080 Uiso 1 1 calc R U
C156 C 0.3570(5) 0.4925(7) 0.2931(7) 0.067(4) Uani 1 1 d . U
H15C H 0.353557 0.506009 0.312319 0.080 Uiso 1 1 calc R U
H15D H 0.370440 0.508800 0.290768 0.080 Uiso 1 1 calc R U
C157 C 0.3177(5) 0.5318(7) 0.2373(8) 0.075(5) Uani 1 1 d . U
H15E H 0.319202 0.538499 0.214098 0.090 Uiso 1 1 calc R U
H15F H 0.328488 0.551864 0.258702 0.090 Uiso 1 1 calc R U
C158 C 0.2688(5) 0.6005(6) 0.1685(7) 0.060(4) Uani 1 1 d . U
H158 H 0.267717 0.582060 0.149398 0.073 Uiso 1 1 calc R U
C159 C 0.2656(5) 0.6412(6) 0.1595(7) 0.063(4) Uani 1 1 d . U
H159 H 0.263586 0.650727 0.135343 0.076 Uiso 1 1 calc R U
C160 C 0.2653(5) 0.6668(7) 0.1859(7) 0.067(4) Uani 1 1 d . U
H160 H 0.263318 0.694440 0.179686 0.080 Uiso 1 1 calc R U
C161 C 0.2677(5) 0.6553(7) 0.2203(7) 0.068(4) Uani 1 1 d . U
H161 H 0.267257 0.674393 0.237692 0.082 Uiso 1 1 calc R U
C162 C 0.2710(5) 0.6132(6) 0.2305(7) 0.062(4) Uani 1 1 d . U
H162 H 0.271303 0.603928 0.253615 0.074 Uiso 1 1 calc R U
C163 C 0.2739(6) 0.4888(7) 0.1555(8) 0.079(5) Uani 1 1 d . U
H163 H 0.293132 0.491398 0.165934 0.095 Uiso 1 1 calc R U
C164 C 0.2562(6) 0.4662(8) 0.1190(8) 0.080(5) Uani 1 1 d . U
H164 H 0.264615 0.451839 0.107688 0.096 Uiso 1 1 calc R U
C165 C 0.2282(6) 0.4643(8) 0.0998(9) 0.090(5) Uani 1 1 d . U
H165 H 0.216263 0.452042 0.074270 0.108 Uiso 1 1 calc R U
C166 C 0.2193(7) 0.4828(8) 0.1226(9) 0.093(5) Uani 1 1 d . U
H166 H 0.200138 0.480292 0.112312 0.112 Uiso 1 1 calc R U
C167 C 0.2622(6) 0.5075(7) 0.1762(7) 0.072(4) Uani 1 1 d . U
C168 C 0.2344(6) 0.5039(8) 0.1575(8) 0.089(5) Uani 1 1 d . U
H168 H 0.225359 0.516415 0.168843 0.106 Uiso 1 1 calc R U
C169 C 0.3013(5) 0.7065(7) 0.4914(7) 0.065(4) Uani 1 1 d . U
H169 H 0.288140 0.686424 0.475490 0.078 Uiso 1 1 calc R U
C170 C 0.2951(6) 0.7460(7) 0.4845(8) 0.077(5) Uani 1 1 d . U
H170 H 0.277043 0.754252 0.463513 0.092 Uiso 1 1 calc R U
C171 C 0.3165(6) 0.7757(7) 0.5097(8) 0.076(5) Uani 1 1 d . U
H171 H 0.311565 0.803076 0.504790 0.091 Uiso 1 1 calc R U
C172 C 0.3403(6) 0.7670(7) 0.5366(8) 0.076(5) Uani 1 1 d . U
H172 H 0.354253 0.786658 0.550978 0.091 Uiso 1 1 calc R U
C173 C 0.3455(5) 0.7271(6) 0.5446(8) 0.070(4) Uani 1 1 d . U
H173 H 0.363102 0.720129 0.567604 0.084 Uiso 1 1 calc R U
C174 C 0.1864(6) 0.4038(8) 0.4003(8) 0.078(5) Uani 1 1 d . U
H174 H 0.200837 0.421804 0.405779 0.093 Uiso 1 1 calc R U

loop_
_atom_site_aniso_label
_atom_site_aniso_U_11
_atom_site_aniso_U_22
_atom_site_aniso_U_33
_atom_site_aniso_U_23
_atom_site_aniso_U_13
_atom_site_aniso_U_12
Ag1 0.0520(9) 0.0404(7) 0.0468(8) 0.0040(6) 0.0301(8) 0.0037(6)
C13 0.105(8) 0.100(8) 0.111(8) 0.008(6) 0.058(6) -0.005(6)
C1 0.099(7) 0.101(8) 0.107(8) 0.007(6) 0.064(6) -0.006(6)
C4 0.109(8) 0.113(8) 0.112(8) 0.007(6) 0.065(6) -0.006(6)
C54 0.116(8) 0.119(8) 0.122(8) 0.002(6) 0.062(6) -0.006(6)
C21 0.120(8) 0.124(8) 0.133(8) 0.002(6) 0.058(6) -0.008(6)
C53 0.116(8) 0.114(8) 0.129(8) 0.007(6) 0.059(6) -0.008(6)
Ag2 0.0500(9) 0.0389(7) 0.0463(8) 0.0001(6) 0.0252(7) -0.0001(6)
Ag3 0.0504(9) 0.0466(8) 0.0458(8) -0.0019(6) 0.0295(8) -0.0023(7)
Ag4 0.0652(11) 0.0435(8) 0.0578(10) -0.0067(7) 0.0364(9) 0.0004(7)
Ag5 0.0630(10) 0.0450(8) 0.0573(10) -0.0002(7) 0.0406(9) 0.0050(7)
Ag6 0.0710(11) 0.0361(7) 0.0597(10) 0.0022(7) 0.0415(9) 0.0046(7)
Ag7 0.0525(9) 0.0458(8) 0.0535(9) 0.0056(7) 0.0329(8) 0.0064(7)
Ag8 0.0520(9) 0.0510(8) 0.0588(10) -0.0001(7) 0.0363(8) 0.0004(7)
Ag9 0.0545(9) 0.0357(7) 0.0518(9) 0.0044(6) 0.0329(8) 0.0034(6)
Ag10 0.0529(9) 0.0369(7) 0.0507(9) 0.0027(6) 0.0297(8) -0.0006(6)
Ag11 0.0489(9) 0.0466(8) 0.0626(10) -0.0010(7) 0.0323(8) -0.0052(7)
Ag12 0.0564(9) 0.0362(7) 0.0545(9) 0.0005(6) 0.0361(8) -0.0014(7)
Ag13 0.0632(10) 0.0485(8) 0.0486(9) 0.0035(7) 0.0350(8) -0.0022(7)
Ag14 0.0588(10) 0.0468(8) 0.0522(9) 0.0015(7) 0.0298(8) 0.0012(7)
Ag15 0.0461(9) 0.0509(8) 0.0522(9) 0.0012(7) 0.0263(8) 0.0005(7)
Ag16 0.0535(9) 0.0368(7) 0.0605(10) 0.0069(7) 0.0332(8) 0.0018(7)
Ag17 0.0515(9) 0.0400(7) 0.0528(9) 0.0008(6) 0.0321(8) 0.0043(7)
Ag18 0.0508(9) 0.0422(8) 0.0598(10) 0.0036(7) 0.0313(8) -0.0038(7)
Ag19 0.0575(9) 0.0380(7) 0.0557(9) -0.0059(6) 0.0378(8) -0.0055(7)
Ag20 0.0632(10) 0.0417(8) 0.0478(9) -0.0034(6) 0.0304(8) -0.0027(7)
Ag21 0.0480(9) 0.0406(7) 0.0527(9) -0.0002(6) 0.0282(8) 0.0009(7)
Ag22 0.0507(9) 0.0368(7) 0.0521(9) 0.0010(6) 0.0294(8) 0.0018(6)
Ag23 0.0434(8) 0.0333(7) 0.0428(8) 0.0019(6) 0.0263(7) 0.0005(6)
Ag24 0.0463(8) 0.0322(7) 0.0437(8) 0.0001(6) 0.0286(7) 0.0001(6)
Ag25 0.0455(8) 0.0311(6) 0.0404(8) 0.0003(6) 0.0253(7) 0.0029(6)
Ag26 0.0429(8) 0.0331(7) 0.0431(8) 0.0012(6) 0.0269(7) 0.0010(6)
Ag27 0.0623(10) 0.0459(8) 0.0548(9) 0.0071(7) 0.0386(9) -0.0005(7)
Ag28 0.0516(9) 0.0416(8) 0.0526(9) 0.0004(6) 0.0323(8) -0.0006(7)
Mo1 0.0674(12) 0.0395(9) 0.0589(11) 0.0044(8) 0.0403(10) -0.0021(8)
Mo2 0.0500(11) 0.0595(11) 0.0678(13) -0.0006(9) 0.0329(10) 0.0000(9)
Mo3 0.0595(12) 0.0552(10) 0.0454(10) 0.0001(8) 0.0270(10) -0.0022(9)
Mo4 0.0645(12) 0.0397(9) 0.0696(13) -0.0097(8) 0.0411(11) -0.0006(8)
P1 0.073(4) 0.047(3) 0.054(3) -0.005(2) 0.037(3) -0.003(3)
P2 0.082(4) 0.028(2) 0.057(3) 0.001(2) 0.039(3) 0.006(3)
P3 0.053(3) 0.055(3) 0.053(3) -0.009(2) 0.030(3) -0.001(3)
P4 0.050(3) 0.045(3) 0.078(4) -0.002(3) 0.041(3) -0.002(2)
P5 0.047(3) 0.056(3) 0.060(4) -0.003(3) 0.029(3) -0.010(3)
P7 0.051(3) 0.051(3) 0.052(3) 0.005(2) 0.026(3) -0.007(3)
P8 0.062(4) 0.045(3) 0.084(4) 0.002(3) 0.046(4) 0.005(3)
P9 0.068(4) 0.056(3) 0.059(4) 0.013(3) 0.041(3) 0.008(3)
P10 0.054(3) 0.060(3) 0.058(3) -0.010(3) 0.038(3) -0.002(3)
P11 0.077(4) 0.043(3) 0.056(3) 0.007(2) 0.044(3) 0.006(3)
P12 0.075(4) 0.044(3) 0.073(4) 0.001(3) 0.052(4) 0.011(3)
P6 0.059(4) 0.058(3) 0.070(4) 0.006(3) 0.026(3) 0.007(3)
O1 0.18(3) 0.055(12) 0.17(3) -0.033(14) 0.02(2) 0.007(14)
O2 0.057(8) 0.028(6) 0.060(8) 0.003(6) 0.035(7) -0.003(6)
O3 0.25(4) 0.14(2) 0.15(3) -0.051(19) 0.14(3) -0.03(2)
O4 0.044(8) 0.068(9) 0.042(8) 0.003(6) 0.021(7) -0.017(7)
O5 0.068(9) 0.056(8) 0.021(6) 0.006(5) 0.025(6) 0.009(7)
O6 0.042(8) 0.051(8) 0.060(9) -0.014(6) 0.029(7) -0.018(6)
O7 0.039(8) 0.053(8) 0.072(10) 0.008(7) 0.029(7) 0.001(6)
O8 0.040(8) 0.074(10) 0.113(13) -0.009(9) 0.047(9) -0.008(7)
O9 0.065(9) 0.036(7) 0.094(11) -0.030(7) 0.055(9) -0.002(6)
O10 0.076(10) 0.048(7) 0.057(8) -0.020(6) 0.052(8) 0.003(7)
O11 0.073(10) 0.045(7) 0.065(9) -0.018(6) 0.054(8) -0.012(7)
O12 0.105(13) 0.043(8) 0.077(11) -0.011(7) 0.064(10) 0.002(8)
O13 0.060(9) 0.041(7) 0.071(10) 0.018(6) 0.041(8) 0.009(6)
O14 0.068(9) 0.026(6) 0.043(7) 0.004(5) 0.033(7) 0.008(6)
O15 0.116(14) 0.037(7) 0.078(11) 0.008(7) 0.063(11) -0.021(8)
O16 0.057(9) 0.041(7) 0.049(8) -0.010(6) 0.022(7) -0.013(6)
O17 0.035(7) 0.061(8) 0.023(6) 0.010(6) -0.006(6) -0.007(6)
O18 0.093(12) 0.086(11) 0.022(7) 0.001(7) 0.019(8) 0.005(9)
O19 0.21(4) 0.39(6) 0.13(3) 0.00(3) 0.10(3) -0.09(4)
O20 0.23(4) 0.23(4) 0.20(4) -0.01(3) 0.09(3) 0.06(3)
O21 0.25(5) 0.27(5) 0.33(7) 0.14(5) 0.04(5) -0.01(4)
C3 0.083(7) 0.074(7) 0.073(7) -0.004(6) 0.047(5) 0.003(6)
C6 0.14(2) 0.13(2) 0.15(2) -0.012(16) 0.081(16) -0.006(16)
C7 0.066(6) 0.058(6) 0.066(6) -0.002(5) 0.049(5) -0.006(5)
C8 0.067(6) 0.052(6) 0.057(6) -0.001(5) 0.048(5) -0.008(5)
C9 0.070(6) 0.057(6) 0.060(6) -0.003(5) 0.042(5) -0.009(5)
C10 0.064(6) 0.073(7) 0.080(7) -0.003(6) 0.036(5) 0.005(6)
C11 0.071(7) 0.077(7) 0.084(7) 0.003(6) 0.035(5) -0.001(6)
C12 0.079(7) 0.074(7) 0.079(7) -0.001(6) 0.039(5) 0.003(6)
C15 0.105(8) 0.098(8) 0.102(7) -0.006(6) 0.048(6) 0.008(6)
C16 0.090(15) 0.085(14) 0.070(13) 0.006(11) 0.050(12) 0.007(12)
C17 0.14(2) 0.16(2) 0.124(19) 0.000(15) 0.089(16) 0.006(15)
C19 0.084(7) 0.080(7) 0.078(7) 0.001(6) 0.044(5) -0.004(6)
C20 0.085(16) 0.101(16) 0.121(18) 0.009(14) 0.037(13) -0.050(13)
C22 0.090(7) 0.088(7) 0.098(7) -0.002(6) 0.046(6) -0.004(6)
C23 0.094(7) 0.090(7) 0.100(7) 0.004(6) 0.048(6) -0.005(6)
C24 0.087(7) 0.086(7) 0.093(7) 0.003(6) 0.053(6) -0.003(6)
C25 0.066(7) 0.065(7) 0.069(7) 0.000(5) 0.036(5) 0.004(6)
C26 0.088(7) 0.083(7) 0.096(7) 0.001(6) 0.050(6) -0.011(6)
C27 0.067(6) 0.067(6) 0.072(6) 0.001(5) 0.042(5) 0.005(5)
C28 0.066(6) 0.055(6) 0.070(6) 0.015(5) 0.036(5) 0.002(5)
C29 0.071(7) 0.064(6) 0.072(7) 0.004(6) 0.035(5) -0.011(6)
C49 0.113(8) 0.113(8) 0.108(8) 0.000(6) 0.061(6) 0.001(6)
C50 0.113(8) 0.114(8) 0.112(8) 0.001(6) 0.061(6) 0.001(6)
C51 0.113(8) 0.117(8) 0.114(8) 0.004(6) 0.063(6) -0.009(6)
C52 0.120(8) 0.125(8) 0.121(8) 0.007(6) 0.064(6) -0.012(6)
C2 0.126(8) 0.128(8) 0.123(8) 0.006(6) 0.065(6) -0.008(6)
C14 0.126(8) 0.123(8) 0.119(8) 0.003(6) 0.060(6) -0.007(6)
C30 0.068(6) 0.057(6) 0.059(6) 0.002(5) 0.039(5) -0.007(5)
C31 0.101(7) 0.094(7) 0.100(7) -0.009(6) 0.049(6) 0.008(6)
C32 0.096(7) 0.087(7) 0.086(7) -0.008(6) 0.052(6) -0.001(6)
C33 0.077(7) 0.066(6) 0.061(6) 0.000(5) 0.046(5) -0.003(6)
C34 0.060(6) 0.054(6) 0.059(6) 0.000(5) 0.033(5) -0.002(5)
C35 0.065(6) 0.079(7) 0.077(7) 0.008(6) 0.048(5) 0.000(5)
C36 0.083(7) 0.081(7) 0.079(7) 0.000(6) 0.053(5) -0.003(6)
C37 0.090(7) 0.091(7) 0.097(7) 0.002(6) 0.054(6) -0.012(6)
C38 0.089(7) 0.087(7) 0.104(7) 0.006(6) 0.047(6) 0.005(6)
C39 0.067(6) 0.055(6) 0.070(6) -0.003(5) 0.039(5) 0.003(5)
C40 0.069(7) 0.066(7) 0.082(7) 0.005(6) 0.040(5) 0.004(6)
C41 0.072(7) 0.074(7) 0.087(7) 0.003(6) 0.038(5) 0.004(6)
C42 0.072(7) 0.076(7) 0.092(7) -0.007(6) 0.041(5) 0.007(6)
C43 0.074(7) 0.078(7) 0.087(7) -0.005(6) 0.040(5) 0.006(6)
C44 0.074(7) 0.068(7) 0.076(7) -0.002(6) 0.038(5) 0.006(6)
C45 0.085(8) 0.072(8) 0.075(8) -0.008(6) 0.044(6) 0.005(6)
C46 0.080(7) 0.077(7) 0.077(7) -0.004(6) 0.049(6) 0.009(6)
C47 0.084(7) 0.083(7) 0.084(7) 0.001(6) 0.045(6) 0.007(6)
C48 0.088(8) 0.090(8) 0.085(8) -0.002(7) 0.046(6) 0.004(7)
C55 0.068(6) 0.065(6) 0.068(6) -0.010(5) 0.040(5) 0.012(5)
C56 0.065(6) 0.071(7) 0.076(7) -0.008(6) 0.038(5) 0.010(6)
C57 0.075(7) 0.079(7) 0.081(7) -0.007(6) 0.037(5) 0.013(6)
C58 0.080(7) 0.083(7) 0.082(7) 0.001(6) 0.040(5) 0.010(6)
C59 0.083(7) 0.082(7) 0.081(7) -0.005(6) 0.037(5) 0.009(6)
C60 0.075(7) 0.073(7) 0.071(7) 0.000(6) 0.038(5) 0.005(6)
C61 0.066(6) 0.054(6) 0.052(6) -0.009(5) 0.042(5) 0.012(5)
C62 0.074(6) 0.067(6) 0.052(6) -0.004(5) 0.041(5) 0.007(5)
C63 0.077(7) 0.077(7) 0.058(6) -0.006(5) 0.039(5) 0.007(6)
C64 0.077(7) 0.074(7) 0.066(6) -0.008(6) 0.037(5) 0.006(6)
C65 0.071(6) 0.071(7) 0.072(6) -0.004(6) 0.039(5) 0.004(6)
C66 0.065(6) 0.061(6) 0.063(6) -0.001(5) 0.038(5) 0.003(5)
C67 0.080(8) 0.070(8) 0.082(8) 0.003(6) 0.044(6) -0.006(6)
C68 0.078(7) 0.071(7) 0.079(7) -0.003(6) 0.040(5) -0.003(6)
C068 0.135(19) 0.117(18) 0.123(18) -0.028(14) 0.077(15) -0.003(14)
C69 0.075(7) 0.068(7) 0.074(7) -0.004(6) 0.038(5) 0.002(6)
C70 0.071(8) 0.058(7) 0.071(8) -0.003(6) 0.037(6) 0.000(6)
C71 0.060(6) 0.052(6) 0.064(6) -0.003(5) 0.035(5) -0.001(5)
C72 0.064(6) 0.057(6) 0.064(6) 0.006(5) 0.034(5) -0.010(5)
C73 0.078(7) 0.071(7) 0.077(7) 0.011(6) 0.035(5) -0.005(6)
C74 0.076(7) 0.070(7) 0.076(7) 0.009(6) 0.036(5) 0.002(6)
C75 0.068(6) 0.061(6) 0.068(6) 0.004(5) 0.034(5) 0.002(6)
C76 0.072(6) 0.065(6) 0.062(6) -0.003(5) 0.039(5) -0.005(6)
C77 0.081(7) 0.078(7) 0.079(7) 0.005(6) 0.038(5) -0.006(6)
C78 0.074(7) 0.077(7) 0.081(7) 0.008(6) 0.041(5) -0.008(6)
C79 0.069(6) 0.077(7) 0.074(6) 0.005(6) 0.044(5) -0.008(6)
C80 0.064(6) 0.068(6) 0.065(6) 0.005(5) 0.043(5) -0.010(5)
C81 0.062(6) 0.057(6) 0.071(6) 0.001(5) 0.038(5) 0.006(5)
C82 0.077(7) 0.069(7) 0.076(7) 0.013(6) 0.035(5) -0.002(6)
C83 0.078(7) 0.070(7) 0.078(7) 0.013(6) 0.035(5) 0.002(6)
C84 0.072(7) 0.065(6) 0.077(7) 0.016(6) 0.037(5) 0.006(6)
C85 0.089(7) 0.079(7) 0.086(7) 0.000(6) 0.055(5) -0.004(6)
C86 0.090(7) 0.078(7) 0.087(7) -0.005(6) 0.050(5) -0.003(6)
C87 0.093(7) 0.082(7) 0.094(7) -0.007(6) 0.051(6) -0.005(6)
C88 0.096(7) 0.090(7) 0.102(7) -0.004(6) 0.049(6) -0.008(6)
C89 0.061(7) 0.055(7) 0.064(7) 0.005(6) 0.033(6) 0.008(6)
C90 0.066(7) 0.071(7) 0.076(7) -0.003(6) 0.037(5) 0.002(6)
C91 0.065(7) 0.071(8) 0.075(8) 0.007(6) 0.042(6) -0.002(6)
C92 0.051(6) 0.061(6) 0.068(6) -0.004(5) 0.039(5) 0.009(5)
C93 0.075(7) 0.078(7) 0.087(7) -0.009(6) 0.039(5) 0.011(6)
C94 0.072(7) 0.081(7) 0.082(7) -0.014(6) 0.042(5) 0.009(6)
C95 0.067(6) 0.075(7) 0.076(7) -0.009(6) 0.041(5) 0.009(6)
C96 0.057(6) 0.065(6) 0.071(6) 0.000(5) 0.037(5) 0.007(5)
C97 0.060(6) 0.063(6) 0.067(6) 0.003(5) 0.044(5) -0.009(5)
C98 0.065(6) 0.069(6) 0.070(6) -0.004(5) 0.041(5) 0.000(6)
C99 0.070(7) 0.075(7) 0.072(7) -0.003(6) 0.038(5) -0.003(6)
C100 0.073(7) 0.078(7) 0.074(7) -0.007(6) 0.036(5) -0.004(6)
C101 0.074(7) 0.072(7) 0.072(7) -0.010(6) 0.033(5) -0.001(6)
C102 0.067(6) 0.063(6) 0.066(6) -0.003(5) 0.034(5) -0.005(6)
C103 0.055(6) 0.071(6) 0.067(6) -0.001(5) 0.038(5) -0.006(5)
C104 0.059(6) 0.072(7) 0.074(6) 0.004(6) 0.041(5) -0.004(5)
C105 0.072(7) 0.085(7) 0.080(7) 0.005(6) 0.036(5) -0.009(6)
C106 0.071(7) 0.084(7) 0.076(7) -0.002(6) 0.035(5) -0.011(6)
C107 0.060(6) 0.076(7) 0.072(7) -0.004(6) 0.033(5) -0.011(6)
C108 0.077(7) 0.085(7) 0.080(7) 0.007(6) 0.052(5) 0.003(6)
C109 0.089(7) 0.100(7) 0.090(7) 0.008(6) 0.053(6) 0.000(6)
C110 0.089(7) 0.096(7) 0.095(7) 0.009(6) 0.050(6) -0.003(6)
C111 0.080(7) 0.091(7) 0.093(7) 0.013(6) 0.048(5) 0.000(6)
C112 0.069(7) 0.085(7) 0.086(7) 0.014(6) 0.050(5) 0.001(6)
C113 0.090(8) 0.090(9) 0.099(9) -0.003(7) 0.049(6) 0.007(7)
C114 0.090(7) 0.088(7) 0.095(7) -0.005(6) 0.051(6) 0.010(6)
C115 0.094(7) 0.084(7) 0.097(7) -0.004(6) 0.049(6) 0.009(6)
C116 0.084(8) 0.078(8) 0.091(8) -0.009(7) 0.053(6) 0.006(7)
C117 0.059(6) 0.058(6) 0.066(6) -0.010(5) 0.035(5) 0.007(5)
C118 0.064(6) 0.062(6) 0.059(6) -0.001(5) 0.038(5) 0.006(5)
C119 0.071(6) 0.069(6) 0.068(6) -0.006(6) 0.038(5) 0.008(6)
C120 0.076(7) 0.071(7) 0.070(6) -0.003(6) 0.037(5) 0.002(6)
C121 0.073(6) 0.070(7) 0.071(6) 0.000(6) 0.042(5) 0.001(6)
C122 0.064(6) 0.065(6) 0.069(6) -0.004(5) 0.038(5) 0.002(5)
C123 0.076(6) 0.067(6) 0.075(6) 0.001(5) 0.046(5) -0.003(6)
C124 0.080(7) 0.067(6) 0.079(7) 0.001(6) 0.048(5) -0.002(6)
C125 0.074(7) 0.064(6) 0.080(7) -0.005(6) 0.047(5) -0.002(6)
C126 0.071(6) 0.060(6) 0.072(6) -0.008(5) 0.039(5) -0.003(6)
C127 0.079(7) 0.071(7) 0.071(7) -0.003(6) 0.046(5) 0.003(6)
C128 0.078(7) 0.076(7) 0.083(7) 0.003(6) 0.048(5) 0.003(6)
C129 0.085(7) 0.085(7) 0.092(7) 0.003(6) 0.049(5) -0.006(6)
C130 0.089(7) 0.091(7) 0.089(7) -0.004(6) 0.049(5) -0.004(6)
C131 0.086(7) 0.088(7) 0.081(7) -0.002(6) 0.049(5) 0.000(6)
C132 0.077(8) 0.072(8) 0.071(8) -0.001(6) 0.044(6) 0.004(6)
C133 0.082(7) 0.079(7) 0.072(7) 0.003(6) 0.041(5) 0.003(6)
C134 0.072(7) 0.073(7) 0.068(7) 0.004(6) 0.034(5) 0.004(6)
C135 0.071(8) 0.069(8) 0.064(7) 0.001(6) 0.038(6) 0.003(6)
C136 0.107(7) 0.100(7) 0.099(7) -0.009(6) 0.049(6) 0.005(6)
C137 0.112(8) 0.104(8) 0.107(8) -0.007(6) 0.046(6) 0.005(6)
C138 0.094(7) 0.089(7) 0.089(7) -0.006(6) 0.051(6) 0.003(6)
C139 0.090(7) 0.071(7) 0.074(7) 0.004(6) 0.046(5) 0.004(6)
C140 0.089(7) 0.081(7) 0.083(7) 0.010(6) 0.046(5) 0.008(6)
C141 0.077(7) 0.079(7) 0.081(7) 0.005(6) 0.049(5) 0.008(6)
C142 0.078(7) 0.078(7) 0.075(7) -0.005(6) 0.048(5) 0.005(6)
C143 0.081(7) 0.075(7) 0.075(7) -0.004(6) 0.046(5) -0.001(6)
C144 0.050(6) 0.064(6) 0.067(6) 0.004(5) 0.040(5) 0.002(5)
C145 0.061(6) 0.071(6) 0.067(6) 0.005(5) 0.046(5) -0.007(5)
C146 0.064(6) 0.075(7) 0.071(6) 0.005(5) 0.044(5) -0.007(5)
C147 0.062(6) 0.076(7) 0.074(6) 0.002(6) 0.042(5) -0.006(6)
C148 0.063(6) 0.068(6) 0.073(6) -0.007(6) 0.037(5) -0.006(5)
C149 0.061(6) 0.066(6) 0.072(6) -0.003(5) 0.036(5) -0.001(5)
C150 0.070(7) 0.074(7) 0.081(7) 0.005(6) 0.049(5) -0.004(6)
C151 0.077(7) 0.083(7) 0.091(7) 0.009(6) 0.046(5) -0.004(6)
C152 0.082(7) 0.089(7) 0.104(7) -0.001(6) 0.049(5) 0.003(6)
C153 0.089(7) 0.082(7) 0.098(7) 0.010(6) 0.046(5) -0.003(6)
C154 0.077(7) 0.075(7) 0.084(7) 0.008(6) 0.044(5) 0.002(6)
C155 0.065(7) 0.067(7) 0.066(7) -0.003(6) 0.035(6) 0.006(6)
C156 0.069(7) 0.066(7) 0.069(7) 0.001(6) 0.040(5) -0.001(6)
C157 0.083(8) 0.074(8) 0.069(8) -0.004(6) 0.042(6) 0.002(7)
C158 0.063(6) 0.051(6) 0.063(6) 0.005(5) 0.031(5) -0.007(5)
C159 0.070(6) 0.056(6) 0.061(6) 0.005(5) 0.034(5) 0.003(5)
C160 0.070(6) 0.056(6) 0.068(6) -0.002(5) 0.034(5) 0.005(5)
C161 0.070(6) 0.060(6) 0.065(6) -0.001(5) 0.030(5) 0.004(6)
C162 0.061(6) 0.060(6) 0.058(6) 0.002(5) 0.029(5) 0.002(5)
C163 0.090(7) 0.083(7) 0.073(7) -0.005(6) 0.050(5) 0.002(6)
C164 0.088(7) 0.084(7) 0.074(7) -0.008(6) 0.048(5) 0.001(6)
C165 0.095(7) 0.084(7) 0.083(7) -0.002(6) 0.044(6) -0.001(6)
C166 0.097(7) 0.087(7) 0.087(7) -0.005(6) 0.045(6) -0.001(6)
C167 0.085(7) 0.079(7) 0.069(6) -0.010(5) 0.052(5) 0.007(6)
C168 0.093(7) 0.086(7) 0.082(7) -0.008(6) 0.043(6) 0.004(6)
C169 0.072(6) 0.063(6) 0.068(6) -0.003(5) 0.043(5) -0.006(6)
C170 0.081(7) 0.070(7) 0.076(7) -0.003(6) 0.040(5) 0.000(6)
C171 0.082(7) 0.066(7) 0.078(7) -0.002(6) 0.042(5) -0.005(6)
C172 0.079(7) 0.064(6) 0.080(7) -0.005(6) 0.041(5) -0.011(6)
C173 0.074(7) 0.057(6) 0.077(7) -0.008(6) 0.039(5) -0.006(6)
C174 0.080(7) 0.079(7) 0.075(7) -0.001(6) 0.043(5) 0.002(6)

loop_
_atom_type_symbol
_atom_type_description
_atom_type_scat_dispersion_real
_atom_type_scat_dispersion_imag
_atom_type_scat_source
C C 0.0033 0.0016 'International Tables Vol C Tables 4.2.6.8 and 6.1.1.4'
O O 0.0106 0.0060 'International Tables Vol C Tables 4.2.6.8 and 6.1.1.4'
P P 0.1023 0.0942 'International Tables Vol C Tables 4.2.6.8 and 6.1.1.4'
Ag Ag -0.8971 1.1015 'International Tables Vol C Tables 4.2.6.8 and 6.1.1.4'
Mo Mo -1.6832 0.6857 'International Tables Vol C Tables 4.2.6.8 and 6.1.1.4'
H H 0.0000 0.0000 'International Tables Vol C Tables 4.2.6.8 and 6.1.1.4'

loop_
_geom_angle_atom_site_label_1
_geom_angle_atom_site_label_2
_geom_angle_atom_site_label_3
_geom_angle
O17 Ag1 Ag23 152.4(4)
O17 Ag1 Ag15 90.2(3)
Ag23 Ag1 Ag15 114.26(6)
O17 Ag1 Ag17 140.4(4)
Ag23 Ag1 Ag17 66.35(5)
Ag15 Ag1 Ag17 62.85(5)
O17 Ag1 Ag2 86.0(3)
Ag23 Ag1 Ag2 91.31(6)
Ag15 Ag1 Ag2 68.10(5)
Ag17 Ag1 Ag2 107.38(6)
O17 Ag1 Ag3 92.2(4)
Ag23 Ag1 Ag3 63.12(5)
Ag15 Ag1 Ag3 127.74(6)
Ag17 Ag1 Ag3 127.03(7)
Ag2 Ag1 Ag3 60.04(5)
O17 Ag1 Ag16 122.8(3)
Ag23 Ag1 Ag16 58.30(5)
Ag15 Ag1 Ag16 117.61(6)
Ag17 Ag1 Ag16 58.71(5)
Ag2 Ag1 Ag16 149.26(7)
Ag3 Ag1 Ag16 104.35(6)
O17 Ag1 Ag26 134.4(3)
Ag23 Ag1 Ag26 60.36(5)
Ag15 Ag1 Ag26 57.16(5)
Ag17 Ag1 Ag26 54.88(4)
Ag2 Ag1 Ag26 54.21(4)
Ag3 Ag1 Ag26 86.28(5)
Ag16 Ag1 Ag26 101.52(6)
O17 Ag1 Ag27 101.9(3)
Ag23 Ag1 Ag27 54.40(5)
Ag15 Ag1 Ag27 167.82(7)
Ag17 Ag1 Ag27 105.88(6)
Ag2 Ag1 Ag27 113.78(6)
Ag3 Ag1 Ag27 54.09(5)
Ag16 Ag1 Ag27 54.22(5)
Ag26 Ag1 Ag27 113.32(6)
C1 C13 C53 120.0
C1 C13 P6 114.9(13)
C53 C13 P6 124.9(13)
C4 C1 C13 120.0
C4 C1 H1 120.0
C13 C1 H1 120.0
C54 C4 C1 120.0
C54 C4 H4 120.0
C1 C4 H4 120.0
C4 C54 C21 120.0
C4 C54 H54 120.0
C21 C54 H54 120.0
C54 C21 C53 120.0
C54 C21 H21 120.0
C53 C21 H21 120.0
C21 C53 C13 120.0
C21 C53 H53 120.0
C13 C53 H53 120.0
O16 Ag2 Ag26 152.2(3)
O16 Ag2 Ag10 141.2(3)
Ag26 Ag2 Ag10 65.73(5)
O16 Ag2 Ag4 90.2(3)
Ag26 Ag2 Ag4 114.42(7)
Ag10 Ag2 Ag4 63.38(5)
O16 Ag2 Ag1 91.6(3)
Ag26 Ag2 Ag1 63.49(5)
Ag10 Ag2 Ag1 126.91(7)
Ag4 Ag2 Ag1 128.13(7)
O16 Ag2 Ag3 85.5(3)
Ag26 Ag2 Ag3 91.57(6)
Ag10 Ag2 Ag3 107.84(6)
Ag4 Ag2 Ag3 68.49(5)
Ag1 Ag2 Ag3 60.01(5)
O16 Ag2 Ag25 134.0(4)
Ag26 Ag2 Ag25 60.60(5)
Ag10 Ag2 Ag25 55.24(5)
Ag4 Ag2 Ag25 57.31(5)
Ag1 Ag2 Ag25 86.43(5)
Ag3 Ag2 Ag25 54.15(5)
O16 Ag2 Ag11 122.8(4)
Ag26 Ag2 Ag11 58.28(5)
Ag10 Ag2 Ag11 58.42(5)
Ag4 Ag2 Ag11 117.60(6)
Ag1 Ag2 Ag11 104.38(6)
Ag3 Ag2 Ag11 149.56(7)
Ag25 Ag2 Ag11 102.02(6)
O16 Ag2 Ag15 101.2(3)
Ag26 Ag2 Ag15 54.97(5)
Ag10 Ag2 Ag15 105.77(6)
Ag4 Ag2 Ag15 168.46(7)
Ag1 Ag2 Ag15 54.05(4)
Ag3 Ag2 Ag15 113.77(6)
Ag25 Ag2 Ag15 113.99(6)
Ag11 Ag2 Ag15 54.37(5)
O5 Ag3 Ag25 152.1(3)
O5 Ag3 Ag28 140.7(3)
Ag25 Ag3 Ag28 66.21(5)
O5 Ag3 Ag27 90.9(3)
Ag25 Ag3 Ag27 113.98(6)
Ag28 Ag3 Ag27 62.70(5)
O5 Ag3 Ag1 85.7(3)
Ag25 Ag3 Ag1 91.66(5)
Ag28 Ag3 Ag1 108.15(6)
Ag27 Ag3 Ag1 68.60(5)
O5 Ag3 Ag2 91.8(3)
Ag25 Ag3 Ag2 63.30(5)
Ag28 Ag3 Ag2 127.20(6)
Ag27 Ag3 Ag2 128.09(6)
Ag1 Ag3 Ag2 59.95(5)
O5 Ag3 Ag5 122.2(3)
Ag25 Ag3 Ag5 58.26(5)
Ag28 Ag3 Ag5 58.90(5)
Ag27 Ag3 Ag5 117.70(7)
Ag1 Ag3 Ag5 149.69(6)
Ag2 Ag3 Ag5 103.99(6)
O5 Ag3 Ag23 134.4(3)
Ag25 Ag3 Ag23 60.54(5)
Ag28 Ag3 Ag23 55.54(5)
Ag27 Ag3 Ag23 57.00(5)
Ag1 Ag3 Ag23 54.28(5)
Ag2 Ag3 Ag23 86.21(5)
Ag5 Ag3 Ag23 102.26(6)
O5 Ag3 Ag4 101.1(3)
Ag25 Ag3 Ag4 54.83(5)
Ag28 Ag3 Ag4 106.00(6)
Ag27 Ag3 Ag4 167.88(7)
Ag1 Ag3 Ag4 113.67(6)
Ag2 Ag3 Ag4 53.99(5)
Ag5 Ag3 Ag4 53.98(5)
Ag23 Ag3 Ag4 113.78(6)
P3 Ag4 Ag25 168.76(15)
P3 Ag4 Ag2 104.97(15)
Ag25 Ag4 Ag2 63.90(5)
P3 Ag4 Ag5 127.98(14)
Ag25 Ag4 Ag5 58.93(5)
Ag2 Ag4 Ag5 110.72(6)
P3 Ag4 Ag6 131.30(15)
Ag25 Ag4 Ag6 59.05(5)
Ag2 Ag4 Ag6 116.24(7)
Ag5 Ag4 Ag6 59.49(6)
P3 Ag4 Ag10 121.02(14)
Ag25 Ag4 Ag10 55.60(5)
Ag2 Ag4 Ag10 58.08(5)
Ag5 Ag4 Ag10 109.82(7)
Ag6 Ag4 Ag10 67.43(6)
P3 Ag4 Ag3 121.43(15)
Ag25 Ag4 Ag3 52.31(4)
Ag2 Ag4 Ag3 57.52(5)
Ag5 Ag4 Ag3 57.72(5)
Ag6 Ag4 Ag3 102.70(6)
Ag10 Ag4 Ag3 96.97(5)
P12 Ag5 Ag25 169.42(15)
P12 Ag5 Ag6 128.66(14)
Ag25 Ag5 Ag6 59.56(5)
P12 Ag5 Ag4 128.85(16)
Ag25 Ag5 Ag4 59.65(5)
Ag6 Ag5 Ag4 60.30(6)
P12 Ag5 Ag28 104.43(14)
Ag25 Ag5 Ag28 65.03(5)
Ag6 Ag5 Ag28 111.90(6)
Ag4 Ag5 Ag28 117.70(7)
P12 Ag5 Ag3 118.62(15)
Ag25 Ag5 Ag3 56.04(5)
Ag6 Ag5 Ag3 111.15(6)
Ag4 Ag5 Ag3 68.30(6)
Ag28 Ag5 Ag3 58.13(5)
P12 Ag5 Ag7 122.84(17)
Ag25 Ag5 Ag7 53.25(5)
Ag6 Ag5 Ag7 58.42(5)
Ag4 Ag5 Ag7 104.30(6)
Ag28 Ag5 Ag7 57.79(5)
Ag3 Ag5 Ag7 97.53(5)
P2 Ag6 Ag25 171.12(14)
P2 Ag6 Ag5 127.79(15)
Ag25 Ag6 Ag5 59.34(5)
P2 Ag6 Ag4 127.44(15)
Ag25 Ag6 Ag4 59.55(5)
Ag5 Ag6 Ag4 60.21(6)
P2 Ag6 Ag9 106.21(14)
Ag25 Ag6 Ag9 64.93(5)
Ag5 Ag6 Ag9 116.97(6)
Ag4 Ag6 Ag9 112.27(7)
P2 Ag6 Ag7 119.54(16)
Ag25 Ag6 Ag7 56.15(5)
Ag5 Ag6 Ag7 67.20(5)
Ag4 Ag6 Ag7 110.80(6)
Ag9 Ag6 Ag7 58.46(5)
P2 Ag6 Ag10 124.23(16)
Ag25 Ag6 Ag10 52.62(4)
Ag5 Ag6 Ag10 103.49(6)
Ag4 Ag6 Ag10 58.21(5)
Ag9 Ag6 Ag10 58.33(5)
Ag7 Ag6 Ag10 97.72(5)
O7 Ag7 Ag25 151.3(4)
O7 Ag7 Ag14 90.7(4)
Ag25 Ag7 Ag14 113.95(7)
O7 Ag7 Ag9 141.8(4)
Ag25 Ag7 Ag9 66.02(5)
Ag14 Ag7 Ag9 64.35(5)
O7 Ag7 Ag28 89.6(3)
Ag25 Ag7 Ag28 64.67(5)
Ag14 Ag7 Ag28 124.95(7)
Ag9 Ag7 Ag28 128.07(7)
O7 Ag7 Ag6 122.7(4)
Ag25 Ag7 Ag6 58.59(5)
Ag14 Ag7 Ag6 119.56(6)
Ag9 Ag7 Ag6 58.82(5)
Ag28 Ag7 Ag6 105.79(6)
O7 Ag7 Ag21 85.5(3)
Ag25 Ag7 Ag21 92.06(6)
Ag14 Ag7 Ag21 64.32(5)
Ag9 Ag7 Ag21 106.35(6)
Ag28 Ag7 Ag21 60.84(5)
Ag6 Ag7 Ag21 150.10(7)
O7 Ag7 Ag24 134.5(4)
Ag25 Ag7 Ag24 60.09(5)
Ag14 Ag7 Ag24 56.53(5)
Ag9 Ag7 Ag24 55.08(4)
Ag28 Ag7 Ag24 86.35(5)
Ag6 Ag7 Ag24 101.91(6)
Ag21 Ag7 Ag24 53.39(4)
O7 Ag7 Ag5 100.4(4)
Ag25 Ag7 Ag5 55.25(5)
Ag14 Ag7 Ag5 168.92(7)
Ag9 Ag7 Ag5 106.22(6)
Ag28 Ag7 Ag5 55.24(5)
Ag6 Ag7 Ag5 54.38(5)
Ag21 Ag7 Ag5 115.63(6)
Ag24 Ag7 Ag5 113.80(6)
P10 Ag8 Ag26 167.40(16)
P10 Ag8 Ag19 101.80(15)
Ag26 Ag8 Ag19 65.70(5)
P10 Ag8 Ag11 129.92(15)
Ag26 Ag8 Ag11 59.50(5)
Ag19 Ag8 Ag11 117.56(7)
P10 Ag8 Ag15 130.87(16)
Ag26 Ag8 Ag15 59.50(5)
Ag19 Ag8 Ag15 113.23(6)
Ag11 Ag8 Ag15 60.08(5)
P10 Ag8 Ag12 116.46(15)
Ag26 Ag8 Ag12 56.47(5)
Ag19 Ag8 Ag12 58.13(5)
Ag11 Ag8 Ag12 67.72(5)
Ag15 Ag8 Ag12 111.12(6)
P10 Ag8 Ag17 122.73(14)
Ag26 Ag8 Ag17 53.39(4)
Ag19 Ag8 Ag17 59.31(5)
Ag11 Ag8 Ag17 104.23(6)
Ag15 Ag8 Ag17 58.47(5)
Ag12 Ag8 Ag17 98.48(6)
O14 Ag9 Ag24 152.0(3)
O14 Ag9 Ag7 141.8(3)
Ag24 Ag9 Ag7 65.89(5)
O14 Ag9 Ag6 90.4(3)
Ag24 Ag9 Ag6 113.21(6)
Ag7 Ag9 Ag6 62.72(5)
O14 Ag9 Ag12 91.1(3)
Ag24 Ag9 Ag12 62.99(5)
Ag7 Ag9 Ag12 126.35(6)
Ag6 Ag9 Ag12 126.70(7)
O14 Ag9 Ag10 84.5(3)
Ag24 Ag9 Ag10 90.67(6)
Ag7 Ag9 Ag10 106.60(6)
Ag6 Ag9 Ag10 67.33(6)
Ag12 Ag9 Ag10 59.82(5)
O14 Ag9 Ag14 125.8(3)
Ag24 Ag9 Ag14 57.65(5)
Ag7 Ag9 Ag14 57.81(5)
Ag6 Ag9 Ag14 117.10(7)
Ag12 Ag9 Ag14 104.46(6)
Ag10 Ag9 Ag14 147.80(6)
O14 Ag9 Ag25 132.6(3)
Ag24 Ag9 Ag25 60.00(4)
Ag7 Ag9 Ag25 54.89(5)
Ag6 Ag9 Ag25 56.46(5)
Ag12 Ag9 Ag25 85.52(5)
Ag10 Ag9 Ag25 53.36(5)
Ag14 Ag9 Ag25 100.52(6)
O14 Ag9 Ag13 101.4(3)
Ag24 Ag9 Ag13 55.87(5)
Ag7 Ag9 Ag13 106.25(6)
Ag6 Ag9 Ag13 168.17(6)
Ag12 Ag9 Ag13 55.07(5)
Ag10 Ag9 Ag13 114.63(6)
Ag14 Ag9 Ag13 54.54(5)
Ag25 Ag9 Ag13 114.45(5)
O2 Ag10 Ag25 152.6(3)
O2 Ag10 Ag2 140.7(4)
Ag25 Ag10 Ag2 65.31(5)
O2 Ag10 Ag11 90.9(3)
Ag25 Ag10 Ag11 113.81(6)
Ag2 Ag10 Ag11 63.61(5)
O2 Ag10 Ag12 86.9(3)
Ag25 Ag10 Ag12 91.69(6)
Ag2 Ag10 Ag12 107.82(6)
Ag11 Ag10 Ag12 67.78(5)
O2 Ag10 Ag4 120.9(3)
Ag25 Ag10 Ag4 58.78(5)
Ag2 Ag10 Ag4 58.54(5)
Ag11 Ag10 Ag4 117.92(7)
Ag12 Ag10 Ag4 150.19(7)
O2 Ag10 Ag9 92.0(3)
Ag25 Ag10 Ag9 64.05(5)
Ag2 Ag10 Ag9 127.04(6)
Ag11 Ag10 Ag9 127.34(7)
Ag12 Ag10 Ag9 59.92(5)
Ag4 Ag10 Ag9 105.00(6)
O2 Ag10 Ag26 135.2(3)
Ag25 Ag10 Ag26 60.42(4)
Ag2 Ag10 Ag26 55.30(5)
Ag11 Ag10 Ag26 56.80(5)
Ag12 Ag10 Ag26 54.07(4)
Ag4 Ag10 Ag26 102.54(5)
Ag9 Ag10 Ag26 86.42(5)
O2 Ag10 Ag6 100.9(3)
Ag25 Ag10 Ag6 55.01(5)
Ag2 Ag10 Ag6 105.45(6)
Ag11 Ag10 Ag6 168.10(6)
Ag12 Ag10 Ag6 113.91(6)
Ag4 Ag10 Ag6 54.36(5)
Ag9 Ag10 Ag6 54.34(5)
Ag26 Ag10 Ag6 113.81(6)
P4 Ag11 Ag26 168.80(14)
P4 Ag11 Ag10 104.19(14)
Ag26 Ag11 Ag10 64.61(5)
P4 Ag11 Ag8 129.63(14)
Ag26 Ag11 Ag8 58.70(5)
Ag10 Ag11 Ag8 111.20(7)
P4 Ag11 Ag15 130.02(16)
Ag26 Ag11 Ag15 59.24(5)
Ag10 Ag11 Ag15 116.64(6)
Ag8 Ag11 Ag15 60.09(5)
P4 Ag11 Ag2 118.94(15)
Ag26 Ag11 Ag2 55.92(5)
Ag10 Ag11 Ag2 57.97(5)
Ag8 Ag11 Ag2 110.05(6)
Ag15 Ag11 Ag2 67.41(5)
P4 Ag11 Ag12 122.44(16)
Ag26 Ag11 Ag12 52.93(5)
Ag10 Ag11 Ag12 58.01(5)
Ag8 Ag11 Ag12 57.89(5)
Ag15 Ag11 Ag12 103.76(6)
Ag2 Ag11 Ag12 97.47(6)
O13 Ag12 Ag26 151.5(4)
O13 Ag12 Ag19 140.8(4)
Ag26 Ag12 Ag19 66.57(5)
O13 Ag12 Ag13 90.5(4)
Ag26 Ag12 Ag13 114.52(6)
Ag19 Ag12 Ag13 64.25(5)
O13 Ag12 Ag8 122.3(3)
Ag26 Ag12 Ag8 57.94(5)
Ag19 Ag12 Ag8 58.80(5)
Ag13 Ag12 Ag8 119.65(6)
O13 Ag12 Ag10 91.2(4)
Ag26 Ag12 Ag10 63.66(5)
Ag19 Ag12 Ag10 127.73(6)
Ag13 Ag12 Ag10 125.78(7)
Ag8 Ag12 Ag10 104.48(6)
O13 Ag12 Ag9 85.8(3)
Ag26 Ag12 Ag9 92.14(5)
Ag19 Ag12 Ag9 107.73(6)
Ag13 Ag12 Ag9 65.84(5)
Ag8 Ag12 Ag9 149.74(6)
Ag10 Ag12 Ag9 60.26(5)
O13 Ag12 Ag24 135.1(3)
Ag26 Ag12 Ag24 60.28(5)
Ag19 Ag12 Ag24 55.53(4)
Ag13 Ag12 Ag24 57.02(5)
Ag8 Ag12 Ag24 101.65(5)
Ag10 Ag12 Ag24 85.96(5)
Ag9 Ag12 Ag24 54.23(4)
O13 Ag12 Ag11 100.3(4)
Ag26 Ag12 Ag11 54.88(5)
Ag19 Ag12 Ag11 106.57(6)
Ag13 Ag12 Ag11 169.15(6)
Ag8 Ag12 Ag11 54.40(5)
Ag10 Ag12 Ag11 54.21(5)
Ag9 Ag12 Ag11 114.19(6)
Ag24 Ag12 Ag11 113.51(6)
P9 Ag13 Ag24 173.56(17)
P9 Ag13 Ag20 124.27(16)
Ag24 Ag13 Ag20 59.52(5)
P9 Ag13 Ag14 126.77(16)
Ag24 Ag13 Ag14 59.27(5)
Ag20 Ag13 Ag14 60.81(5)
P9 Ag13 Ag12 109.86(16)
Ag24 Ag13 Ag12 63.98(5)
Ag20 Ag13 Ag12 114.28(6)
Ag14 Ag13 Ag12 113.15(7)
P9 Ag13 Ag19 120.17(15)
Ag24 Ag13 Ag19 55.55(5)
Ag20 Ag13 Ag19 63.99(5)
Ag14 Ag13 Ag19 108.85(6)
Ag12 Ag13 Ag19 57.65(5)
P9 Ag13 Ag9 125.51(15)
Ag24 Ag13 Ag9 53.86(4)
Ag20 Ag13 Ag9 105.99(6)
Ag14 Ag13 Ag9 60.19(5)
Ag12 Ag13 Ag9 59.09(5)
Ag19 Ag13 Ag9 98.66(6)
P6 Ag14 Ag24 166.85(17)
P6 Ag14 Ag13 132.04(17)
Ag24 Ag14 Ag13 59.38(5)
P6 Ag14 Ag7 101.84(17)
Ag24 Ag14 Ag7 65.08(5)
Ag13 Ag14 Ag7 115.74(7)
P6 Ag14 Ag20 130.22(16)
Ag24 Ag14 Ag20 58.96(5)
Ag13 Ag14 Ag20 59.07(5)
Ag7 Ag14 Ag20 114.13(7)
P6 Ag14 Ag9 119.71(16)
Ag24 Ag14 Ag9 55.60(5)
Ag13 Ag14 Ag9 65.26(5)
Ag7 Ag14 Ag9 57.85(5)
Ag20 Ag14 Ag9 108.52(7)
P6 Ag14 Ag21 119.12(17)
Ag24 Ag14 Ag21 54.26(5)
Ag13 Ag14 Ag21 105.51(6)
Ag7 Ag14 Ag21 59.96(5)
Ag20 Ag14 Ag21 60.39(5)
Ag9 Ag14 Ag21 99.02(6)
P7 Ag15 Ag26 171.28(14)
P7 Ag15 Ag1 107.29(14)
Ag26 Ag15 Ag1 64.33(5)
P7 Ag15 Ag11 125.32(14)
Ag26 Ag15 Ag11 59.12(5)
Ag1 Ag15 Ag11 111.44(6)
P7 Ag15 Ag8 129.84(14)
Ag26 Ag15 Ag8 58.58(5)
Ag1 Ag15 Ag8 115.80(7)
Ag11 Ag15 Ag8 59.83(5)
P7 Ag15 Ag17 123.01(14)
Ag26 Ag15 Ag17 55.77(5)
Ag1 Ag15 Ag17 58.75(5)
Ag11 Ag15 Ag17 109.81(7)
Ag8 Ag15 Ag17 66.13(5)
P7 Ag15 Ag2 121.51(15)
Ag26 Ag15 Ag2 52.77(5)
Ag1 Ag15 Ag2 57.85(5)
Ag11 Ag15 Ag2 58.23(5)
Ag8 Ag15 Ag2 103.08(6)
Ag17 Ag15 Ag2 97.76(6)
P8 Ag16 Ag23 166.71(15)
P8 Ag16 Ag18 132.88(16)
Ag23 Ag16 Ag18 59.18(5)
P8 Ag16 Ag17 101.89(14)
Ag23 Ag16 Ag17 65.46(5)
Ag18 Ag16 Ag17 111.81(6)
P8 Ag16 Ag27 129.09(15)
Ag23 Ag16 Ag27 59.22(5)
Ag18 Ag16 Ag27 59.73(6)
Ag17 Ag16 Ag27 117.97(6)
P8 Ag16 Ag1 114.49(16)
Ag23 Ag16 Ag1 56.25(5)
Ag18 Ag16 Ag1 111.01(6)
Ag17 Ag16 Ag1 58.51(5)
Ag27 Ag16 Ag1 68.50(5)
P8 Ag16 Ag22 124.70(16)
Ag23 Ag16 Ag22 53.36(4)
Ag18 Ag16 Ag22 57.67(5)
Ag17 Ag16 Ag22 58.45(5)
Ag27 Ag16 Ag22 103.52(6)
Ag1 Ag16 Ag22 98.14(5)
O9 Ag17 Ag26 152.4(4)
O9 Ag17 Ag1 140.7(4)
Ag26 Ag17 Ag1 65.41(5)
O9 Ag17 Ag16 92.2(4)
Ag26 Ag17 Ag16 112.73(6)
Ag1 Ag17 Ag16 62.78(5)
O9 Ag17 Ag22 88.0(4)
Ag26 Ag17 Ag22 91.37(6)
Ag1 Ag17 Ag22 106.38(6)
Ag16 Ag17 Ag22 66.39(5)
O9 Ag17 Ag15 120.7(4)
Ag26 Ag17 Ag15 58.95(5)
Ag1 Ag17 Ag15 58.40(5)
Ag16 Ag17 Ag15 117.27(7)
Ag22 Ag17 Ag15 149.78(6)
O9 Ag17 Ag19 91.8(4)
Ag26 Ag17 Ag19 64.51(5)
Ag1 Ag17 Ag19 127.22(6)
Ag16 Ag17 Ag19 125.85(7)
Ag22 Ag17 Ag19 59.83(5)
Ag15 Ag17 Ag19 106.36(6)
O9 Ag17 Ag23 136.1(4)
Ag26 Ag17 Ag23 59.89(4)
Ag1 Ag17 Ag23 54.73(5)
Ag16 Ag17 Ag23 56.07(4)
Ag22 Ag17 Ag23 53.44(5)
Ag15 Ag17 Ag23 101.78(6)
Ag19 Ag17 Ag23 85.95(5)
O9 Ag17 Ag8 100.1(4)
Ag26 Ag17 Ag8 55.47(5)
Ag1 Ag17 Ag8 106.32(6)
Ag16 Ag17 Ag8 167.73(6)
Ag22 Ag17 Ag8 114.35(6)
Ag15 Ag17 Ag8 55.41(5)
Ag19 Ag17 Ag8 54.92(5)
Ag23 Ag17 Ag8 113.69(6)
P5 Ag18 Ag23 170.03(16)
P5 Ag18 Ag21 104.89(15)
Ag23 Ag18 Ag21 65.15(5)
P5 Ag18 Ag27 128.27(15)
Ag23 Ag18 Ag27 59.40(5)
Ag21 Ag18 Ag27 112.28(6)
P5 Ag18 Ag16 129.00(15)
Ag23 Ag18 Ag16 59.08(5)
Ag21 Ag18 Ag16 116.83(6)
Ag27 Ag18 Ag16 60.34(5)
P5 Ag18 Ag22 118.86(15)
Ag23 Ag18 Ag22 56.46(5)
Ag21 Ag18 Ag22 58.75(5)
Ag27 Ag18 Ag22 110.93(7)
Ag16 Ag18 Ag22 66.90(5)
P5 Ag18 Ag28 123.27(15)
Ag23 Ag18 Ag28 53.01(4)
Ag21 Ag18 Ag28 58.77(5)
Ag27 Ag18 Ag28 57.91(5)
Ag16 Ag18 Ag28 103.56(6)
Ag22 Ag18 Ag28 98.54(5)
O10 Ag19 Ag24 149.3(4)
O10 Ag19 Ag12 144.8(3)
Ag24 Ag19 Ag12 65.07(5)
O10 Ag19 Ag8 94.3(4)
Ag24 Ag19 Ag8 112.13(6)
Ag12 Ag19 Ag8 63.07(5)
O10 Ag19 Ag22 88.8(3)
Ag24 Ag19 Ag22 63.69(5)
Ag12 Ag19 Ag22 126.00(6)
Ag8 Ag19 Ag22 124.77(7)
O10 Ag19 Ag17 85.8(3)
Ag24 Ag19 Ag17 90.97(6)
Ag12 Ag19 Ag17 106.16(6)
Ag8 Ag19 Ag17 65.77(5)
Ag22 Ag19 Ag17 59.50(5)
O10 Ag19 Ag13 123.4(4)
Ag24 Ag19 Ag13 57.86(5)
Ag12 Ag19 Ag13 58.11(5)
Ag8 Ag19 Ag13 117.89(6)
Ag22 Ag19 Ag13 105.20(6)
Ag17 Ag19 Ag13 148.33(6)
O10 Ag19 Ag26 135.2(4)
Ag24 Ag19 Ag26 59.50(5)
Ag12 Ag19 Ag26 54.98(4)
Ag8 Ag19 Ag26 55.80(5)
Ag22 Ag19 Ag26 84.60(5)
Ag17 Ag19 Ag26 52.95(4)
Ag13 Ag19 Ag26 101.04(5)
O10 Ag19 Ag20 97.4(4)
Ag24 Ag19 Ag20 56.70(5)
Ag12 Ag19 Ag20 106.52(6)
Ag8 Ag19 Ag20 168.32(7)
Ag22 Ag19 Ag20 55.78(5)
Ag17 Ag19 Ag20 115.06(6)
Ag13 Ag19 Ag20 54.72(5)
Ag26 Ag19 Ag20 114.55(6)
P1 Ag20 Ag24 168.38(16)
P1 Ag20 Ag13 128.21(15)
Ag24 Ag20 Ag13 59.79(5)
P1 Ag20 Ag22 103.75(15)
Ag24 Ag20 Ag22 64.73(5)
Ag13 Ag20 Ag22 114.79(7)
P1 Ag20 Ag14 131.01(16)
Ag24 Ag20 Ag14 59.13(5)
Ag13 Ag20 Ag14 60.12(5)
Ag22 Ag20 Ag14 114.46(6)
P1 Ag20 Ag21 120.86(15)
Ag24 Ag20 Ag21 55.43(5)
Ag13 Ag20 Ag21 108.84(6)
Ag22 Ag20 Ag21 57.80(5)
Ag14 Ag20 Ag21 63.73(5)
P1 Ag20 Ag19 119.22(16)
Ag24 Ag20 Ag19 54.71(5)
Ag13 Ag20 Ag19 61.28(5)
Ag22 Ag20 Ag19 59.93(5)
Ag14 Ag20 Ag19 106.32(6)
Ag21 Ag20 Ag19 99.36(6)
O4 Ag21 Ag24 154.3(3)
O4 Ag21 Ag22 139.1(4)
Ag24 Ag21 Ag22 65.91(5)
O4 Ag21 Ag18 89.4(3)
Ag24 Ag21 Ag18 113.15(7)
Ag22 Ag21 Ag18 62.15(5)
O4 Ag21 Ag7 92.9(4)
Ag24 Ag21 Ag7 64.24(5)
Ag22 Ag21 Ag7 127.12(7)
Ag18 Ag21 Ag7 125.93(7)
O4 Ag21 Ag28 85.8(3)
Ag24 Ag21 Ag28 91.56(6)
Ag22 Ag21 Ag28 106.53(6)
Ag18 Ag21 Ag28 67.21(5)
Ag7 Ag21 Ag28 59.13(5)
O4 Ag21 Ag20 123.9(3)
Ag24 Ag21 Ag20 58.02(5)
Ag22 Ag21 Ag20 58.17(5)
Ag18 Ag21 Ag20 116.63(6)
Ag7 Ag21 Ag20 106.27(6)
Ag28 Ag21 Ag20 149.02(7)
O4 Ag21 Ag23 133.3(3)
Ag24 Ag21 Ag23 60.15(5)
Ag22 Ag21 Ag23 54.85(5)
Ag18 Ag21 Ag23 56.48(5)
Ag7 Ag21 Ag23 85.25(5)
Ag28 Ag21 Ag23 53.56(5)
Ag20 Ag21 Ag23 101.05(6)
O4 Ag21 Ag14 101.3(3)
Ag24 Ag21 Ag14 56.88(5)
Ag22 Ag21 Ag14 107.85(6)
Ag18 Ag21 Ag14 169.25(7)
Ag7 Ag21 Ag14 55.72(5)
Ag28 Ag21 Ag14 114.68(6)
Ag20 Ag21 Ag14 55.87(5)
Ag23 Ag21 Ag14 115.29(6)
O11 Ag22 Ag23 150.9(4)
O11 Ag22 Ag21 140.3(4)
Ag23 Ag22 Ag21 66.29(5)
O11 Ag22 Ag20 92.7(4)
Ag23 Ag22 Ag20 114.25(6)
Ag21 Ag22 Ag20 64.02(5)
O11 Ag22 Ag18 118.0(3)
Ag23 Ag22 Ag18 59.04(5)
Ag21 Ag22 Ag18 59.10(5)
Ag20 Ag22 Ag18 119.22(7)
O11 Ag22 Ag17 91.4(4)
Ag23 Ag22 Ag17 64.84(5)
Ag21 Ag22 Ag17 128.21(6)
Ag20 Ag22 Ag17 124.71(7)
Ag18 Ag22 Ag17 106.69(6)
O11 Ag22 Ag19 89.0(3)
Ag23 Ag22 Ag19 92.98(6)
Ag21 Ag22 Ag19 106.57(6)
Ag20 Ag22 Ag19 64.29(5)
Ag18 Ag22 Ag19 151.41(7)
Ag17 Ag22 Ag19 60.68(5)
O11 Ag22 Ag24 138.4(3)
Ag23 Ag22 Ag24 60.34(5)
Ag21 Ag22 Ag24 54.94(5)
Ag20 Ag22 Ag24 56.64(5)
Ag18 Ag22 Ag24 102.29(6)
Ag17 Ag22 Ag24 86.14(5)
Ag19 Ag22 Ag24 53.96(4)
O11 Ag22 Ag16 97.6(4)
Ag23 Ag22 Ag16 55.57(5)
Ag21 Ag22 Ag16 107.28(6)
Ag20 Ag22 Ag16 169.62(6)
Ag18 Ag22 Ag16 55.43(5)
Ag17 Ag22 Ag16 55.16(5)
Ag19 Ag22 Ag16 115.54(6)
Ag24 Ag22 Ag16 114.19(6)
O11 Ag22 Mo4 30.6(3)
Ag23 Ag22 Mo4 128.61(7)
Ag21 Ag22 Mo4 161.08(7)
Ag20 Ag22 Mo4 97.30(6)
Ag18 Ag22 Mo4 136.18(6)
Ag17 Ag22 Mo4 63.88(5)
Ag19 Ag22 Mo4 64.61(5)
Ag24 Ag22 Mo4 118.56(6)
Ag16 Ag22 Mo4 91.60(6)
Ag22 Ag23 Ag1 118.38(6)
Ag22 Ag23 Ag28 119.22(7)
Ag1 Ag23 Ag28 120.08(6)
Ag22 Ag23 Ag16 71.07(5)
Ag1 Ag23 Ag16 65.45(5)
Ag28 Ag23 Ag16 121.30(6)
Ag22 Ag23 Ag18 64.50(5)
Ag1 Ag23 Ag18 121.67(6)
Ag28 Ag23 Ag18 72.12(5)
Ag16 Ag23 Ag18 61.74(5)
Ag22 Ag23 Ag27 120.01(6)
Ag1 Ag23 Ag27 73.27(6)
Ag28 Ag23 Ag27 65.15(5)
Ag16 Ag23 Ag27 61.93(5)
Ag18 Ag23 Ag27 61.48(5)
Ag22 Ag23 Ag25 125.21(6)
Ag1 Ag23 Ag25 93.55(6)
Ag28 Ag23 Ag25 65.61(5)
Ag16 Ag23 Ag25 158.81(7)
Ag18 Ag23 Ag25 134.89(7)
Ag27 Ag23 Ag25 110.95(6)
Ag22 Ag23 Ag26 93.03(5)
Ag1 Ag23 Ag26 64.71(5)
Ag28 Ag23 Ag26 125.79(6)
Ag16 Ag23 Ag26 109.48(6)
Ag18 Ag23 Ag26 157.29(6)
Ag27 Ag23 Ag26 135.62(7)
Ag25 Ag23 Ag26 60.18(4)
Ag22 Ag23 Ag24 65.10(5)
Ag1 Ag23 Ag24 124.53(6)
Ag28 Ag23 Ag24 93.82(6)
Ag16 Ag23 Ag24 133.54(6)
Ag18 Ag23 Ag24 109.41(6)
Ag27 Ag23 Ag24 158.51(7)
Ag25 Ag23 Ag24 60.11(4)
Ag26 Ag23 Ag24 59.84(5)
Ag22 Ag23 Ag3 178.72(7)
Ag1 Ag23 Ag3 62.60(5)
Ag28 Ag23 Ag3 59.60(5)
Ag16 Ag23 Ag3 108.99(6)
Ag18 Ag23 Ag3 114.35(6)
Ag27 Ag23 Ag3 59.24(5)
Ag25 Ag23 Ag3 55.08(4)
Ag26 Ag23 Ag3 88.15(5)
Ag24 Ag23 Ag3 115.18(6)
Ag22 Ag23 Ag21 58.87(5)
Ag1 Ag23 Ag21 177.16(6)
Ag28 Ag23 Ag21 62.75(5)
Ag16 Ag23 Ag21 113.25(6)
Ag18 Ag23 Ag21 58.38(5)
Ag27 Ag23 Ag21 108.52(6)
Ag25 Ag23 Ag21 87.85(5)
Ag26 Ag23 Ag21 114.07(6)
Ag24 Ag23 Ag21 54.26(5)
Ag3 Ag23 Ag21 120.16(6)
Ag22 Ag23 Ag17 61.72(5)
Ag1 Ag23 Ag17 58.92(5)
Ag28 Ag23 Ag17 179.00(7)
Ag16 Ag23 Ag17 58.47(5)
Ag18 Ag23 Ag17 108.30(6)
Ag27 Ag23 Ag17 114.19(6)
Ag25 Ag23 Ag17 114.22(6)
Ag26 Ag23 Ag17 54.05(4)
Ag24 Ag23 Ag17 86.89(5)
Ag3 Ag23 Ag17 119.45(6)
Ag21 Ag23 Ag17 118.25(6)
Ag21 Ag24 Ag19 118.56(6)
Ag21 Ag24 Ag9 118.72(6)
Ag19 Ag24 Ag9 119.61(6)
Ag21 Ag24 Ag20 66.55(5)
Ag19 Ag24 Ag20 68.59(6)
Ag9 Ag24 Ag20 120.82(7)
Ag21 Ag24 Ag14 68.86(6)
Ag19 Ag24 Ag14 120.34(7)
Ag9 Ag24 Ag14 66.75(5)
Ag20 Ag24 Ag14 61.92(5)
Ag21 Ag24 Ag13 119.28(7)
Ag19 Ag24 Ag13 66.60(5)
Ag9 Ag24 Ag13 70.27(5)
Ag20 Ag24 Ag13 60.69(5)
Ag14 Ag24 Ag13 61.35(6)
Ag21 Ag24 Ag26 125.64(6)
Ag19 Ag24 Ag26 66.08(5)
Ag9 Ag24 Ag26 94.55(6)
Ag20 Ag24 Ag26 132.24(6)
Ag14 Ag24 Ag26 161.18(6)
Ag13 Ag24 Ag26 111.70(6)
Ag21 Ag24 Ag23 65.59(5)
Ag19 Ag24 Ag23 94.77(6)
Ag9 Ag24 Ag23 125.20(6)
Ag20 Ag24 Ag23 110.64(6)
Ag14 Ag24 Ag23 131.94(6)
Ag13 Ag24 Ag23 161.08(7)
Ag26 Ag24 Ag23 60.08(5)
Ag21 Ag24 Ag25 94.40(6)
Ag19 Ag24 Ag25 126.26(7)
Ag9 Ag24 Ag25 65.33(5)
Ag20 Ag24 Ag25 160.82(7)
Ag14 Ag24 Ag25 110.43(6)
Ag13 Ag24 Ag25 133.45(6)
Ag26 Ag24 Ag25 60.19(5)
Ag23 Ag24 Ag25 59.90(4)
Ag21 Ag24 Ag12 177.55(7)
Ag19 Ag24 Ag12 59.39(5)
Ag9 Ag24 Ag12 62.78(5)
Ag20 Ag24 Ag12 111.07(6)
Ag14 Ag24 Ag12 110.75(6)
Ag13 Ag24 Ag12 59.00(5)
Ag26 Ag24 Ag12 55.33(5)
Ag23 Ag24 Ag12 115.41(6)
Ag25 Ag24 Ag12 88.01(5)
Ag21 Ag24 Ag22 59.15(5)
Ag19 Ag24 Ag22 62.35(5)
Ag9 Ag24 Ag22 177.86(7)
Ag20 Ag24 Ag22 58.63(5)
Ag14 Ag24 Ag22 111.68(6)
Ag13 Ag24 Ag22 110.43(6)
Ag26 Ag24 Ag22 87.07(5)
Ag23 Ag24 Ag22 54.56(4)
Ag25 Ag24 Ag22 114.46(6)
Ag12 Ag24 Ag22 119.35(6)
Ag21 Ag24 Ag7 62.37(5)
Ag19 Ag24 Ag7 178.29(6)
Ag9 Ag24 Ag7 59.04(5)
Ag20 Ag24 Ag7 111.02(6)
Ag14 Ag24 Ag7 58.39(5)
Ag13 Ag24 Ag7 111.72(6)
Ag26 Ag24 Ag7 114.72(6)
Ag23 Ag24 Ag7 86.92(5)
Ag25 Ag24 Ag7 54.53(5)
Ag12 Ag24 Ag7 119.64(6)
Ag22 Ag24 Ag7 118.99(6)
Ag10 Ag25 Ag7 119.54(6)
Ag10 Ag25 Ag3 120.04(7)
Ag7 Ag25 Ag3 118.32(6)
Ag10 Ag25 Ag5 121.09(6)
Ag7 Ag25 Ag5 71.50(6)
Ag3 Ag25 Ag5 65.70(5)
Ag10 Ag25 Ag6 72.37(5)
Ag7 Ag25 Ag6 65.26(5)
Ag3 Ag25 Ag6 121.30(6)
Ag5 Ag25 Ag6 61.10(5)
Ag10 Ag25 Ag4 65.63(5)
Ag7 Ag25 Ag4 120.65(6)
Ag3 Ag25 Ag4 72.85(6)
Ag5 Ag25 Ag4 61.42(5)
Ag6 Ag25 Ag4 61.41(5)
Ag10 Ag25 Ag23 125.08(6)
Ag7 Ag25 Ag23 93.25(6)
Ag3 Ag25 Ag23 64.38(5)
Ag5 Ag25 Ag23 110.17(6)
Ag6 Ag25 Ag23 158.20(7)
Ag4 Ag25 Ag23 134.71(7)
Ag10 Ag25 Ag24 93.26(5)
Ag7 Ag25 Ag24 65.38(5)
Ag3 Ag25 Ag24 124.36(6)
Ag5 Ag25 Ag24 134.45(7)
Ag6 Ag25 Ag24 110.24(6)
Ag4 Ag25 Ag24 158.57(7)
Ag23 Ag25 Ag24 59.99(4)
Ag10 Ag25 Ag26 65.13(5)
Ag7 Ag25 Ag26 125.10(6)
Ag3 Ag25 Ag26 93.46(6)
Ag5 Ag25 Ag26 158.86(7)
Ag6 Ag25 Ag26 134.91(6)
Ag4 Ag25 Ag26 110.62(6)
Ag23 Ag25 Ag26 59.95(4)
Ag24 Ag25 Ag26 59.72(5)
Ag10 Ag25 Ag2 59.45(5)
Ag7 Ag25 Ag2 178.93(7)
Ag3 Ag25 Ag2 62.55(5)
Ag5 Ag25 Ag2 108.63(6)
Ag6 Ag25 Ag2 113.82(6)
Ag4 Ag25 Ag2 58.80(5)
Ag23 Ag25 Ag2 87.70(5)
Ag24 Ag25 Ag2 114.77(6)
Ag26 Ag25 Ag2 55.05(5)
Ag10 Ag25 Ag9 62.59(5)
Ag7 Ag25 Ag9 59.08(5)
Ag3 Ag25 Ag9 177.36(7)
Ag5 Ag25 Ag9 112.99(6)
Ag6 Ag25 Ag9 58.62(5)
Ag4 Ag25 Ag9 108.71(6)
Ag23 Ag25 Ag9 114.64(6)
Ag24 Ag25 Ag9 54.67(4)
Ag26 Ag25 Ag9 87.97(5)
Ag2 Ag25 Ag9 120.05(6)
Ag10 Ag25 Ag28 178.97(8)
Ag7 Ag25 Ag28 61.48(5)
Ag3 Ag25 Ag28 58.94(5)
Ag5 Ag25 Ag28 58.83(5)
Ag6 Ag25 Ag28 108.20(6)
Ag4 Ag25 Ag28 113.82(6)
Ag23 Ag25 Ag28 54.59(4)
Ag24 Ag25 Ag28 87.35(5)
Ag26 Ag25 Ag28 114.55(5)
Ag2 Ag25 Ag28 119.54(6)
Ag9 Ag25 Ag28 118.43(6)
Ag17 Ag26 Ag2 119.82(6)
Ag17 Ag26 Ag12 118.71(6)
Ag2 Ag26 Ag12 119.31(6)
Ag17 Ag26 Ag8 71.13(5)
Ag2 Ag26 Ag8 121.76(7)
Ag12 Ag26 Ag8 65.58(5)
Ag17 Ag26 Ag11 120.56(7)
Ag2 Ag26 Ag11 65.81(5)
Ag12 Ag26 Ag11 72.19(6)
Ag8 Ag26 Ag11 61.79(5)
Ag17 Ag26 Ag15 65.28(5)
Ag2 Ag26 Ag15 72.26(6)
Ag12 Ag26 Ag15 121.47(6)
Ag8 Ag26 Ag15 61.92(5)
Ag11 Ag26 Ag15 61.64(5)
Ag17 Ag26 Ag24 94.03(6)
Ag2 Ag26 Ag24 124.42(6)
Ag12 Ag26 Ag24 64.38(5)
Ag8 Ag26 Ag24 109.88(6)
Ag11 Ag26 Ag24 133.98(6)
Ag15 Ag26 Ag24 159.06(6)
Ag17 Ag26 Ag23 66.06(5)
Ag2 Ag26 Ag23 93.08(5)
Ag12 Ag26 Ag23 124.46(7)
Ag8 Ag26 Ag23 134.55(6)
Ag11 Ag26 Ag23 158.65(7)
Ag15 Ag26 Ag23 110.42(6)
Ag24 Ag26 Ag23 60.08(5)
Ag17 Ag26 Ag25 125.92(6)
Ag2 Ag26 Ag25 64.34(5)
Ag12 Ag26 Ag25 93.21(5)
Ag8 Ag26 Ag25 158.50(6)
Ag11 Ag26 Ag25 109.88(6)
Ag15 Ag26 Ag25 134.14(6)
Ag24 Ag26 Ag25 60.09(5)
Ag23 Ag26 Ag25 59.87(4)
Ag17 Ag26 Ag1 59.71(5)
Ag2 Ag26 Ag1 62.30(5)
Ag12 Ag26 Ag1 178.39(6)
Ag8 Ag26 Ag1 113.62(6)
Ag11 Ag26 Ag1 108.78(6)
Ag15 Ag26 Ag1 58.51(5)
Ag24 Ag26 Ag1 115.01(6)
Ag23 Ag26 Ag1 54.94(5)
Ag25 Ag26 Ag1 87.67(5)
Ag17 Ag26 Ag10 178.64(8)
Ag2 Ag26 Ag10 58.97(5)
Ag12 Ag26 Ag10 62.27(5)
Ag8 Ag26 Ag10 108.84(6)
Ag11 Ag26 Ag10 58.59(5)
Ag15 Ag26 Ag10 113.46(6)
Ag24 Ag26 Ag10 87.26(5)
Ag23 Ag26 Ag10 114.31(6)
Ag25 Ag26 Ag10 54.45(4)
Ag1 Ag26 Ag10 119.31(6)
Ag17 Ag26 Ag19 62.53(5)
Ag2 Ag26 Ag19 177.65(6)
Ag12 Ag26 Ag19 58.45(5)
Ag8 Ag26 Ag19 58.49(5)
Ag11 Ag26 Ag19 113.30(6)
Ag15 Ag26 Ag19 109.38(6)
Ag24 Ag26 Ag19 54.42(4)
Ag23 Ag26 Ag19 87.92(5)
Ag25 Ag26 Ag19 114.49(6)
Ag1 Ag26 Ag19 119.95(6)
Ag10 Ag26 Ag19 118.67(6)
P11 Ag27 Ag23 169.78(15)
P11 Ag27 Ag18 130.33(16)
Ag23 Ag27 Ag18 59.13(5)
P11 Ag27 Ag3 106.12(14)
Ag23 Ag27 Ag3 63.76(5)
Ag18 Ag27 Ag3 116.27(6)
P11 Ag27 Ag16 127.31(14)
Ag23 Ag27 Ag16 58.86(5)
Ag18 Ag27 Ag16 59.93(5)
Ag3 Ag27 Ag16 110.15(6)
P11 Ag27 Ag28 120.84(14)
Ag23 Ag27 Ag28 56.24(5)
Ag18 Ag27 Ag28 67.65(5)
Ag3 Ag27 Ag28 58.39(5)
Ag16 Ag27 Ag28 110.49(6)
P11 Ag27 Ag1 121.96(16)
Ag23 Ag27 Ag1 52.33(5)
Ag18 Ag27 Ag1 102.79(6)
Ag3 Ag27 Ag1 57.31(5)
Ag16 Ag27 Ag1 57.28(5)
Ag28 Ag27 Ag1 97.57(5)
O6 Ag28 Ag23 150.9(3)
O6 Ag28 Ag3 142.3(3)
Ag23 Ag28 Ag3 64.86(5)
O6 Ag28 Ag5 94.1(3)
Ag23 Ag28 Ag5 112.54(6)
Ag3 Ag28 Ag5 62.96(5)
O6 Ag28 Ag7 88.1(4)
Ag23 Ag28 Ag7 91.61(6)
Ag3 Ag28 Ag7 107.02(6)
Ag5 Ag28 Ag7 66.97(5)
O6 Ag28 Ag27 119.6(3)
Ag23 Ag28 Ag27 58.60(5)
Ag3 Ag28 Ag27 58.91(5)
Ag5 Ag28 Ag27 117.96(7)
Ag7 Ag28 Ag27 149.93(7)
O6 Ag28 Ag21 91.5(3)
Ag23 Ag28 Ag21 63.69(5)
Ag3 Ag28 Ag21 126.07(6)
Ag5 Ag28 Ag21 126.45(6)
Ag7 Ag28 Ag21 60.03(5)
Ag27 Ag28 Ag21 104.65(6)
O6 Ag28 Ag25 137.3(3)
Ag23 Ag28 Ag25 59.79(5)
Ag3 Ag28 Ag25 54.85(5)
Ag5 Ag28 Ag25 56.15(5)
Ag7 Ag28 Ag25 53.85(5)
Ag27 Ag28 Ag25 102.24(6)
Ag21 Ag28 Ag25 85.53(5)
O6 Ag28 Ag18 99.0(3)
Ag23 Ag28 Ag18 54.86(5)
Ag3 Ag28 Ag18 105.51(6)
Ag5 Ag28 Ag18 166.96(7)
Ag7 Ag28 Ag18 113.71(6)
Ag27 Ag28 Ag18 54.44(5)
Ag21 Ag28 Ag18 54.01(4)
Ag25 Ag28 Ag18 112.90(6)
O6 Ag28 Mo2 30.4(3)
Ag23 Ag28 Mo2 127.31(7)
Ag3 Ag28 Mo2 163.27(7)
Ag5 Ag28 Mo2 100.35(6)
Ag7 Ag28 Mo2 64.33(5)
Ag27 Ag28 Mo2 135.58(7)
Ag21 Ag28 Mo2 63.69(5)
Ag25 Ag28 Mo2 118.17(6)
Ag18 Ag28 Mo2 91.21(6)
O14 Mo1 O13 108.9(6)
O14 Mo1 O15 110.5(7)
O13 Mo1 O15 110.4(6)
O14 Mo1 O2 107.1(6)
O13 Mo1 O2 109.8(6)
O15 Mo1 O2 110.1(6)
O7 Mo2 O8 112.2(7)
O7 Mo2 O6 107.8(6)
O8 Mo2 O6 110.6(7)
O7 Mo2 O4 109.5(6)
O8 Mo2 O4 109.8(6)
O6 Mo2 O4 106.7(6)
O7 Mo2 Ag28 87.5(4)
O8 Mo2 Ag28 148.9(6)
O6 Mo2 Ag28 38.5(4)
O4 Mo2 Ag28 83.8(4)
O16 Mo3 O18 109.6(7)
O16 Mo3 O5 108.0(6)
O18 Mo3 O5 111.2(7)
O16 Mo3 O17 108.3(6)
O18 Mo3 O17 111.4(6)
O5 Mo3 O17 108.3(5)
O12 Mo4 O10 111.4(6)
O12 Mo4 O11 108.9(7)
O10 Mo4 O11 108.2(6)
O12 Mo4 O9 111.6(6)
O10 Mo4 O9 107.7(6)
O11 Mo4 O9 109.0(6)
O12 Mo4 Ag22 148.0(5)
O10 Mo4 Ag22 87.2(4)
O11 Mo4 Ag22 39.1(4)
O9 Mo4 Ag22 85.3(4)
C32 P1 C135 102.2(12)
C32 P1 C33 105.3(12)
C135 P1 C33 106.2(10)
C32 P1 Ag20 115.6(9)
C135 P1 Ag20 109.0(8)
C33 P1 Ag20 117.3(8)
C45 P2 C39 105.3(12)
C45 P2 C3 106.8(12)
C39 P2 C3 106.5(10)
C45 P2 Ag6 110.6(8)
C39 P2 Ag6 115.5(8)
C3 P2 Ag6 111.6(9)
C117 P3 C7 104.6(9)
C117 P3 C116 106.2(11)
C7 P3 C116 103.7(11)
C117 P3 Ag4 112.9(8)
C7 P3 Ag4 115.1(8)
C116 P3 Ag4 113.4(8)
C113 P4 C103 106.2(13)
C113 P4 C35 105.4(12)
C103 P4 C35 104.2(10)
C113 P4 Ag11 112.1(10)
C103 P4 Ag11 115.5(8)
C35 P4 Ag11 112.5(9)
C127 P5 C8 105.6(10)
C127 P5 C132 107.2(11)
C8 P5 C132 103.1(10)
C127 P5 Ag18 110.6(8)
C8 P5 Ag18 112.9(7)
C132 P5 Ag18 116.6(8)
C97 P7 C91 102.4(10)
C97 P7 C92 105.8(10)
C91 P7 C92 105.0(11)
C97 P7 Ag15 112.4(8)
C91 P7 Ag15 116.7(8)
C92 P7 Ag15 113.4(8)
C85 P8 C28 105.0(11)
C85 P8 C89 106.8(11)
C28 P8 C89 104.7(11)
C85 P8 Ag16 114.4(10)
C28 P8 Ag16 115.6(8)
C89 P8 Ag16 109.6(7)
C167 P9 C157 107.7(11)
C167 P9 C34 104.7(11)
C157 P9 C34 103.5(11)
C167 P9 Ag13 115.5(8)
C157 P9 Ag13 110.7(8)
C34 P9 Ag13 113.8(7)
C150 P10 C144 105.2(10)
C150 P10 C155 107.4(11)
C144 P10 C155 104.4(10)
C150 P10 Ag8 113.2(8)
C144 P10 Ag8 115.1(7)
C155 P10 Ag8 110.8(7)
C71 P11 C30 105.7(10)
C71 P11 C70 106.8(10)
C30 P11 C70 102.4(10)
C71 P11 Ag27 112.6(7)
C30 P11 Ag27 114.5(7)
C70 P11 Ag27 113.8(8)
C61 P12 C55 105.8(10)
C61 P12 C67 104.1(11)
C55 P12 C67 106.0(12)
C61 P12 Ag5 117.6(7)
C55 P12 Ag5 114.0(7)
C67 P12 Ag5 108.4(9)
C13 P6 C49 103.6(11)
C13 P6 C48 104.7(12)
C49 P6 C48 104.9(12)
C13 P6 Ag14 117.5(8)
C49 P6 Ag14 113.0(8)
C48 P6 Ag14 111.9(9)
Mo1 O2 Ag10 111.2(6)
Mo2 O4 Ag21 109.9(6)
Mo3 O5 Ag3 111.1(5)
Mo2 O6 Ag28 111.1(6)
Mo2 O7 Ag7 113.4(6)
Mo4 O9 Ag17 110.3(7)
Mo4 O10 Ag19 113.5(5)
Mo4 O11 Ag22 110.3(6)
Mo1 O13 Ag12 110.9(6)
Mo1 O14 Ag9 111.0(5)
Mo3 O16 Ag2 111.4(6)
Mo3 O17 Ag1 110.8(6)
C19 C3 C36 120(3)
C19 C3 P2 118(2)
C36 C3 P2 121(2)
O1 C6 H6A 109.5
O1 C6 H6B 109.5
H6A C6 H6B 109.5
O1 C6 H6C 109.5
H6A C6 H6C 109.5
H6B C6 H6C 109.5
C173 C7 C169 118(2)
C173 C7 P3 125.9(19)
C169 C7 P3 116.1(16)
C9 C8 C126 119(2)
C9 C8 P5 118.5(16)
C126 C8 P5 122.3(18)
C123 C9 C8 124(2)
C123 C9 H9 118.0
C8 C9 H9 118.0
C92 C10 C93 123(2)
C92 C10 H10 118.6
C93 C10 H10 118.6
C105 C11 C104 119(3)
C105 C11 H11 120.5
C104 C11 H11 120.5
C156 C12 C157 112(2)
C156 C12 H12A 109.2
C157 C12 H12A 109.2
C156 C12 H12B 109.2
C157 C12 H12B 109.2
H12A C12 H12B 107.9
C31 C15 C137 121(3)
C31 C15 H15 119.3
C137 C15 H15 119.3
O19 C16 H16A 109.5
O19 C16 H16B 109.5
H16A C16 H16B 109.5
O19 C16 H16C 109.5
H16A C16 H16C 109.5
H16B C16 H16C 109.5
O20 C17 H17A 109.5
O20 C17 H17B 109.5
H17A C17 H17B 109.5
O20 C17 H17C 109.5
H17A C17 H17C 109.5
H17B C17 H17C 109.5
C22 C19 C3 115(3)
C22 C19 H19 122.5
C3 C19 H19 122.5
O21 C20 H20A 109.5
O21 C20 H20B 109.5
H20A C20 H20B 109.5
O21 C20 H20C 109.5
H20A C20 H20C 109.5
H20B C20 H20C 109.5
C23 C22 C19 125(3)
C23 C22 H22 117.6
C19 C22 H22 117.6
C22 C23 C24 119(3)
C22 C23 H23 120.6
C24 C23 H23 120.6
C36 C24 C23 120(3)
C36 C24 H24 120.1
C23 C24 H24 120.1
C90 C25 C89 115(2)
C90 C25 H25A 108.6
C89 C25 H25A 108.6
C90 C25 H25B 108.6
C89 C25 H25B 108.6
H25A C25 H25B 107.5
C85 C26 C37 119(3)
C85 C26 H26 120.3
C37 C26 H26 120.3
C82 C27 C81 119(2)
C82 C27 H27 120.6
C81 C27 H27 120.6
C84 C28 C81 123(2)
C84 C28 P8 120.5(19)
C81 C28 P8 116.2(17)
C73 C29 C72 115(2)
C73 C29 H29 122.4
C72 C29 H29 122.4
C50 C49 C14 120.0
C50 C49 P6 116.1(14)
C14 C49 P6 123.8(14)
C51 C50 C49 120.0
C51 C50 H50 120.0
C49 C50 H50 120.0
C50 C51 C52 120.0
C50 C51 H51 120.0
C52 C51 H51 120.0
C51 C52 C2 120.0
C51 C52 H52 120.0
C2 C52 H52 120.0
C14 C2 C52 120.0
C14 C2 H2 120.0
C52 C2 H2 120.0
C2 C14 C49 120.0
C2 C14 H14 120.0
C49 C14 H14 120.0
C76 C30 C80 114(2)
C76 C30 P11 121.2(17)
C80 C30 P11 124.3(17)
C15 C31 C138 122(3)
C15 C31 H31 119.1
C138 C31 H31 119.1
C138 C32 C136 121(3)
C138 C32 P1 119(2)
C136 C32 P1 120(2)
C139 C33 C143 118(2)
C139 C33 P1 120.2(19)
C143 C33 P1 121.6(17)
C162 C34 C158 119(2)
C162 C34 P9 118.0(16)
C158 C34 P9 122.6(16)
C108 C35 C112 121(2)
C108 C35 P4 121.3(18)
C112 C35 P4 117.8(19)
C24 C36 C3 119(3)
C24 C36 H36 120.3
C3 C36 H36 120.3
C88 C37 C26 123(3)
C88 C37 H37 118.3
C26 C37 H37 118.3
C152 C38 C153 121(3)
C152 C38 H38 119.7
C153 C38 H38 119.7
C44 C39 C40 115(2)
C44 C39 P2 121.8(18)
C40 C39 P2 123.6(19)
C41 C40 C39 127(3)
C41 C40 H40 116.4
C39 C40 H40 116.4
C42 C41 C40 114(3)
C42 C41 H41 122.8
C40 C41 H41 122.8
C41 C42 C43 125(3)
C41 C42 H42 117.6
C43 C42 H42 117.6
C44 C43 C42 115(3)
C44 C43 H43 122.7
C42 C43 H43 122.7
C43 C44 C39 122(2)
C43 C44 H44 118.8
C39 C44 H44 118.8
C46 C45 P2 115.5(18)
C46 C45 H45A 108.4
P2 C45 H45A 108.4
C46 C45 H45B 108.4
P2 C45 H45B 108.4
H45A C45 H45B 107.5
C47 C46 C45 121(2)
C47 C46 H46A 107.1
C45 C46 H46A 107.1
C47 C46 H46B 107.1
C45 C46 H46B 107.1
H46A C46 H46B 106.8
C46 C47 C48 117(2)
C46 C47 H47A 108.0
C48 C47 H47A 108.0
C46 C47 H47B 108.0
C48 C47 H47B 108.0
H47A C47 H47B 107.2
C47 C48 P6 110.4(19)
C47 C48 H48A 109.6
P6 C48 H48A 109.6
C47 C48 H48B 109.6
P6 C48 H48B 109.6
H48A C48 H48B 108.1
C56 C55 C60 118(2)
C56 C55 P12 122.3(19)
C60 C55 P12 119.8(16)
C55 C56 C57 118(2)
C55 C56 H56 121.0
C57 C56 H56 121.0
C58 C57 C56 121(2)
C58 C57 H57A 107.1
C56 C57 H57A 107.1
C58 C57 H57B 107.1
C56 C57 H57B 107.1
H57A C57 H57B 106.8
C57 C58 C59 120(3)
C57 C58 H58A 107.4
C59 C58 H58A 107.4
C57 C58 H58B 107.4
C59 C58 H58B 107.4
H58A C58 H58B 106.9
C60 C59 C58 120(3)
C60 C59 H59 120.2
C58 C59 H59 120.2
C59 C60 C55 124(2)
C59 C60 H60 118.1
C55 C60 H60 118.1
C62 C61 C66 117.1(19)
C62 C61 P12 124.0(17)
C66 C61 P12 118.6(14)
C61 C62 C63 122(2)
C61 C62 H62 119.0
C63 C62 H62 119.0
C64 C63 C62 115(2)
C64 C63 H63 122.3
C62 C63 H63 122.3
C63 C64 C65 127(2)
C63 C64 H64 116.6
C65 C64 H64 116.6
C66 C65 C64 117(2)
C66 C65 H65 121.5
C64 C65 H65 121.5
C65 C66 C61 121(2)
C65 C66 H66 119.3
C61 C66 H66 119.3
C68 C67 P12 109.0(17)
C68 C67 H67A 109.9
P12 C67 H67A 109.9
C68 C67 H67B 109.9
P12 C67 H67B 109.9
H67A C67 H67B 108.3
C69 C68 C67 112(2)
C69 C68 H68A 109.1
C67 C68 H68A 109.1
C69 C68 H68B 109.1
C67 C68 H68B 109.1
H68A C68 H68B 107.9
O3 C068 H06A 109.5
O3 C068 H06B 109.5
H06A C068 H06B 109.5
O3 C068 H06C 109.5
H06A C068 H06C 109.5
H06B C068 H06C 109.5
C68 C69 C70 113(2)
C68 C69 H69A 109.1
C70 C69 H69A 109.1
C68 C69 H69B 109.1
C70 C69 H69B 109.1
H69A C69 H69B 107.8
C69 C70 P11 113.6(17)
C69 C70 H70A 108.8
P11 C70 H70A 108.8
C69 C70 H70B 108.8
P11 C70 H70B 108.8
H70A C70 H70B 107.7
C72 C71 C75 114(2)
C72 C71 P11 122.7(17)
C75 C71 P11 123.1(17)
C71 C72 C29 122(2)
C71 C72 H72 118.9
C29 C72 H72 118.9
C74 C73 C29 122(3)
C74 C73 H73 119.0
C29 C73 H73 119.0
C75 C74 C73 120(3)
C75 C74 H74 120.0
C73 C74 H74 120.0
C74 C75 C71 126(2)
C74 C75 H75 117.0
C71 C75 H75 117.0
C30 C76 C77 127(2)
C30 C76 H76 116.7
C77 C76 H76 116.7
C76 C77 C78 114(2)
C76 C77 H77 122.9
C78 C77 H77 122.9
C79 C78 C77 122(2)
C79 C78 H78 118.9
C77 C78 H78 118.9
C78 C79 C80 118(2)
C78 C79 H79 121.1
C80 C79 H79 121.1
C79 C80 C30 124(2)
C79 C80 H80 117.8
C30 C80 H80 117.8
C28 C81 C27 116(2)
C28 C81 H81 122.0
C27 C81 H81 122.0
C27 C82 C83 128(3)
C27 C82 H82 115.8
C83 C82 H82 115.8
C82 C83 C84 113(2)
C82 C83 H83 123.7
C84 C83 H83 123.7
C28 C84 C83 120(2)
C28 C84 H84 120.1
C83 C84 H84 120.1
C26 C85 C86 119(3)
C26 C85 P8 123(2)
C86 C85 P8 118(2)
C87 C86 C85 115(3)
C87 C86 H86 122.5
C85 C86 H86 122.5
C88 C87 C86 124(3)
C88 C87 H87 118.1
C86 C87 H87 118.1
C87 C88 C37 118(3)
C87 C88 H88 120.9
C37 C88 H88 120.9
C25 C89 P8 110.9(15)
C25 C89 H89A 109.5
P8 C89 H89A 109.5
C25 C89 H89B 109.5
P8 C89 H89B 109.5
H89A C89 H89B 108.1
C25 C90 C91 116(2)
C25 C90 H90A 108.2
C91 C90 H90A 108.2
C25 C90 H90B 108.2
C91 C90 H90B 108.2
H90A C90 H90B 107.4
C90 C91 P7 114.2(17)
C90 C91 H91A 108.7
P7 C91 H91A 108.7
C90 C91 H91B 108.7
P7 C91 H91B 108.7
H91A C91 H91B 107.6
C96 C92 C10 121(2)
C96 C92 P7 116.6(17)
C10 C92 P7 122.7(18)
C94 C93 C10 115(2)
C94 C93 H93 122.3
C10 C93 H93 122.3
C95 C94 C93 123(2)
C95 C94 H94 118.3
C93 C94 H94 118.3
C94 C95 C96 118(2)
C94 C95 H95 121.2
C96 C95 H95 121.2
C92 C96 C95 120(2)
C92 C96 H96 120.0
C95 C96 H96 120.0
C98 C97 C102 118(2)
C98 C97 P7 121.7(18)
C102 C97 P7 120.3(18)
C97 C98 C99 121(2)
C97 C98 H98 119.6
C99 C98 H98 119.6
C100 C99 C98 121(2)
C100 C99 H99 119.5
C98 C99 H99 119.5
C99 C100 C101 119(2)
C99 C100 H100 120.4
C101 C100 H100 120.4
C102 C101 C100 117(2)
C102 C101 H101 121.4
C100 C101 H101 121.4
C101 C102 C97 123(2)
C101 C102 H102 118.4
C97 C102 H102 118.4
C107 C103 C104 116(2)
C107 C103 P4 123.7(19)
C104 C103 P4 120.0(18)
C11 C104 C103 124(2)
C11 C104 H104 118.2
C103 C104 H104 118.2
C11 C105 C106 122(3)
C11 C105 H105 118.8
C106 C105 H105 118.8
C105 C106 C107 117(2)
C105 C106 H106 121.5
C107 C106 H106 121.5
C103 C107 C106 121(2)
C103 C107 H107 119.5
C106 C107 H107 119.5
C109 C108 C35 121(3)
C109 C108 H108 119.4
C35 C108 H108 119.4
C110 C109 C108 121(3)
C110 C109 H109 119.3
C108 C109 H109 119.3
C111 C110 C109 125(3)
C111 C110 H110 117.5
C109 C110 H110 117.5
C110 C111 C112 120(3)
C110 C111 H11A 107.3
C112 C111 H11A 107.3
C110 C111 H11B 107.3
C112 C111 H11B 107.3
H11A C111 H11B 106.9
C35 C112 C111 111(2)
C35 C112 H11C 109.5
C111 C112 H11C 109.5
C35 C112 H11D 109.5
C111 C112 H11D 109.5
H11C C112 H11D 108.1
C114 C113 P4 107.2(18)
C114 C113 H11E 110.3
P4 C113 H11E 110.3
C114 C113 H11F 110.3
P4 C113 H11F 110.3
H11E C113 H11F 108.5
C115 C114 C113 114(2)
C115 C114 H11G 108.7
C113 C114 H11G 108.7
C115 C114 H11H 108.7
C113 C114 H11H 108.7
H11G C114 H11H 107.6
C114 C115 C116 115(2)
C114 C115 H11I 108.6
C116 C115 H11I 108.6
C114 C115 H11J 108.6
C116 C115 H11J 108.6
H11I C115 H11J 107.6
C115 C116 P3 110.4(19)
C115 C116 H11K 109.6
P3 C116 H11K 109.6
C115 C116 H11L 109.6
P3 C116 H11L 109.6
H11K C116 H11L 108.1
C118 C117 C122 115(2)
C118 C117 P3 122.9(18)
C122 C117 P3 121.4(16)
C117 C118 C119 122(2)
C117 C118 H118 118.9
C119 C118 H118 118.9
C118 C119 C120 117(2)
C118 C119 H11M 108.0
C120 C119 H11M 108.0
C118 C119 H11N 108.0
C120 C119 H11N 108.0
H11M C119 H11N 107.3
C121 C120 C119 117(2)
C121 C120 H12C 108.0
C119 C120 H12C 108.0
C121 C120 H12D 108.0
C119 C120 H12D 108.0
H12C C120 H12D 107.3
C122 C121 C120 124(2)
C122 C121 H121 118.2
C120 C121 H121 118.2
C121 C122 C117 124(2)
C121 C122 H122 117.8
C117 C122 H122 117.8
C9 C123 C124 114(2)
C9 C123 H123 123.1
C124 C123 H123 123.1
C125 C124 C123 127(2)
C125 C124 H124 116.7
C123 C124 H124 116.7
C124 C125 C126 115(2)
C124 C125 H125 122.4
C126 C125 H125 122.4
C8 C126 C125 121(2)
C8 C126 H126 119.6
C125 C126 H126 119.6
C174 C127 C128 117(2)
C174 C127 P5 122.3(19)
C128 C127 P5 120.3(18)
C127 C128 C129 119(2)
C127 C128 H128 120.3
C129 C128 H128 120.3
C130 C129 C128 117(2)
C130 C129 H129 121.4
C128 C129 H129 121.4
C129 C130 C131 120(3)
C129 C130 H130 120.0
C131 C130 H130 120.0
C174 C131 C130 123(3)
C174 C131 H131 118.5
C130 C131 H131 118.5
C133 C132 P5 112.7(18)
C133 C132 H13A 109.0
P5 C132 H13A 109.0
C133 C132 H13B 109.0
P5 C132 H13B 109.0
H13A C132 H13B 107.8
C132 C133 C134 117(2)
C132 C133 H13C 108.0
C134 C133 H13C 108.0
C132 C133 H13D 108.0
C134 C133 H13D 108.0
H13C C133 H13D 107.2
C133 C134 C135 114(2)
C133 C134 H13E 108.8
C135 C134 H13E 108.8
C133 C134 H13F 108.8
C135 C134 H13F 108.8
H13E C134 H13F 107.6
C134 C135 P1 109.0(16)
C134 C135 H13G 109.9
P1 C135 H13G 109.9
C134 C135 H13H 109.9
P1 C135 H13H 109.9
H13G C135 H13H 108.3
C32 C136 C137 117(3)
C32 C136 H136 121.6
C137 C136 H136 121.6
C15 C137 C136 116(3)
C15 C137 H137 122.0
C136 C137 H137 122.0
C32 C138 C31 120(3)
C32 C138 H138 120.1
C31 C138 H138 120.1
C33 C139 C140 122(2)
C33 C139 H139 118.8
C140 C139 H139 118.8
C141 C140 C139 117(2)
C141 C140 H140 121.3
C139 C140 H140 121.3
C140 C141 C142 124(2)
C140 C141 H141 118.2
C142 C141 H141 118.2
C141 C142 C143 118(2)
C141 C142 H142 121.1
C143 C142 H142 121.1
C142 C143 C33 121(2)
C142 C143 H143 119.6
C33 C143 H143 119.6
C145 C144 C149 122(2)
C145 C144 P10 122.2(18)
C149 C144 P10 116.2(16)
C144 C145 C146 122(2)
C144 C145 H145 118.8
C146 C145 H145 118.8
C145 C146 C147 118(2)
C145 C146 H146 121.0
C147 C146 H146 121.0
C146 C147 C148 120(2)
C146 C147 H147 119.8
C148 C147 H147 119.8
C149 C148 C147 117(2)
C149 C148 H148 121.3
C147 C148 H148 121.3
C144 C149 C148 120(2)
C144 C149 H149 120.0
C148 C149 H149 120.0
C154 C150 C151 120(2)
C154 C150 P10 120.4(19)
C151 C150 P10 119.5(18)
C150 C151 C152 118(2)
C150 C151 H151 121.1
C152 C151 H151 121.1
C38 C152 C151 118(3)
C38 C152 H152 120.8
C151 C152 H152 120.8
C154 C153 C38 118(3)
C154 C153 H153 121.1
C38 C153 H153 121.1
C153 C154 C150 125(3)
C153 C154 H154 117.6
C150 C154 H154 117.6
C156 C155 P10 109.8(16)
C156 C155 H15A 109.7
P10 C155 H15A 109.7
C156 C155 H15B 109.7
P10 C155 H15B 109.7
H15A C155 H15B 108.2
C12 C156 C155 111(2)
C12 C156 H15C 109.4
C155 C156 H15C 109.4
C12 C156 H15D 109.4
C155 C156 H15D 109.4
H15C C156 H15D 108.0
C12 C157 P9 115.4(18)
C12 C157 H15E 108.4
P9 C157 H15E 108.4
C12 C157 H15F 108.4
P9 C157 H15F 108.4
H15E C157 H15F 107.5
C159 C158 C34 121(2)
C159 C158 H158 119.7
C34 C158 H158 119.7
C160 C159 C158 119(2)
C160 C159 H159 120.6
C158 C159 H159 120.6
C161 C160 C159 124(2)
C161 C160 H160 118.2
C159 C160 H160 118.2
C160 C161 C162 119(2)
C160 C161 H161 120.4
C162 C161 H161 120.4
C34 C162 C161 118(2)
C34 C162 H162 121.1
C161 C162 H162 121.1
C164 C163 C167 119(3)
C164 C163 H163 120.3
C167 C163 H163 120.3
C165 C164 C163 124(3)
C165 C164 H164 117.9
C163 C164 H164 117.9
C164 C165 C166 111(3)
C164 C165 H165 124.5
C166 C165 H165 124.5
C168 C166 C165 129(3)
C168 C166 H166 115.7
C165 C166 H166 115.7
C168 C167 C163 115(2)
C168 C167 P9 121.3(19)
C163 C167 P9 123(2)
C167 C168 C166 121(3)
C167 C168 H168 119.6
C166 C168 H168 119.6
C170 C169 C7 116(2)
C170 C169 H169 121.9
C7 C169 H169 121.9
C169 C170 C171 120(2)
C169 C170 H170 120.2
C171 C170 H170 120.2
C172 C171 C170 124(3)
C172 C171 H171 118.2
C170 C171 H171 118.2
C171 C172 C173 116(3)
C171 C172 H172 122.2
C173 C172 H172 122.2
C7 C173 C172 127(3)
C7 C173 H173 116.5
C172 C173 H173 116.5
C131 C174 C127 123(3)
C131 C174 H174 118.6
C127 C174 H174 118.6

loop_
_geom_bond_atom_site_label_1
_geom_bond_atom_site_label_2
_geom_bond_distance
Ag1 O17 2.218(11)
Ag1 Ag23 2.698(2)
Ag1 Ag15 2.820(2)
Ag1 Ag17 2.830(2)
Ag1 Ag2 2.9488(19)
Ag1 Ag3 2.951(2)
Ag1 Ag16 2.952(2)
Ag1 Ag26 2.9805(19)
Ag1 Ag27 3.264(2)
C13 C1 1.3900
C13 C53 1.3900
C13 P6 1.821(17)
C1 C4 1.3900
C1 H1 0.9500
C4 C54 1.3900
C4 H4 0.9500
C54 C21 1.3900
C54 H54 0.9500
C21 C53 1.3900
C21 H21 0.9500
C53 H53 0.9500
Ag2 O16 2.227(13)
Ag2 Ag26 2.7017(19)
Ag2 Ag10 2.816(2)
Ag2 Ag4 2.830(2)
Ag2 Ag3 2.951(2)
Ag2 Ag25 2.971(2)
Ag2 Ag11 2.976(2)
Ag2 Ag15 3.232(2)
Ag3 O5 2.223(11)
Ag3 Ag25 2.6956(19)
Ag3 Ag28 2.824(2)
Ag3 Ag27 2.840(2)
Ag3 Ag5 2.962(2)
Ag3 Ag23 2.9642(19)
Ag3 Ag4 3.255(2)
Ag4 P3 2.453(6)
Ag4 Ag25 2.784(2)
Ag4 Ag5 2.833(2)
Ag4 Ag6 2.836(2)
Ag4 Ag10 2.966(2)
Ag5 P12 2.455(5)
Ag5 Ag25 2.7636(19)
Ag5 Ag6 2.813(2)
Ag5 Ag28 2.847(2)
Ag5 Ag7 3.190(2)
Ag6 P2 2.457(5)
Ag6 Ag25 2.7700(19)
Ag6 Ag9 2.837(2)
Ag6 Ag7 2.948(2)
Ag6 Ag10 3.222(2)
Ag7 O7 2.219(13)
Ag7 Ag25 2.695(2)
Ag7 Ag14 2.825(2)
Ag7 Ag9 2.826(2)
Ag7 Ag28 2.933(2)
Ag7 Ag21 2.960(2)
Ag7 Ag24 3.0084(19)
Ag8 P10 2.441(5)
Ag8 Ag26 2.7517(19)
Ag8 Ag19 2.837(2)
Ag8 Ag11 2.838(2)
Ag8 Ag15 2.845(2)
Ag8 Ag12 2.956(2)
Ag8 Ag17 3.161(2)
Ag9 O14 2.271(11)
Ag9 Ag24 2.7025(18)
Ag9 Ag12 2.962(2)
Ag9 Ag10 2.972(2)
Ag9 Ag14 3.009(2)
Ag9 Ag25 3.0103(19)
Ag9 Ag13 3.150(2)
Ag10 O2 2.205(11)
Ag10 Ag25 2.6865(19)
Ag10 Ag11 2.830(2)
Ag10 Ag12 2.959(2)
Ag10 Ag26 2.9957(18)
Ag11 P4 2.437(5)
Ag11 Ag26 2.775(2)
Ag11 Ag15 2.845(2)
Ag11 Ag12 3.230(2)
Ag12 O13 2.251(12)
Ag12 Ag26 2.7066(19)
Ag12 Ag19 2.8162(19)
Ag12 Ag13 2.830(2)
Ag12 Ag24 2.9673(19)
Ag13 P9 2.447(5)
Ag13 Ag24 2.7701(19)
Ag13 Ag20 2.795(2)
Ag13 Ag14 2.825(2)
Ag13 Ag19 3.003(2)
Ag14 P6 2.450(6)
Ag14 Ag24 2.767(2)
Ag14 Ag20 2.844(2)
Ag14 Ag21 3.081(2)
Ag15 P7 2.448(6)
Ag15 Ag26 2.778(2)
Ag15 Ag17 2.946(2)
Ag16 P8 2.452(6)
Ag16 Ag23 2.7611(18)
Ag16 Ag18 2.835(2)
Ag16 Ag17 2.837(2)
Ag16 Ag27 2.847(2)
Ag16 Ag22 3.167(2)
Ag17 O9 2.213(11)
Ag17 Ag26 2.6811(18)
Ag17 Ag22 2.945(2)
Ag17 Ag19 2.980(2)
Ag17 Ag23 3.0273(19)
Ag18 P5 2.446(5)
Ag18 Ag23 2.7638(19)
Ag18 Ag21 2.823(2)
Ag18 Ag27 2.829(2)
Ag18 Ag22 2.909(2)
Ag18 Ag28 3.217(2)
Ag19 O10 2.221(11)
Ag19 Ag24 2.6977(19)
Ag19 Ag22 2.9552(19)
Ag19 Ag26 3.0322(19)
Ag19 Ag20 3.077(2)
Ag20 P1 2.441(6)
Ag20 Ag24 2.762(2)
Ag20 Ag22 2.824(2)
Ag20 Ag21 2.988(2)
Ag21 O4 2.228(13)
Ag21 Ag24 2.6815(19)
Ag21 Ag22 2.812(2)
Ag21 Ag28 2.983(2)
Ag21 Ag23 3.008(2)
Ag22 O11 2.212(11)
Ag22 Ag23 2.6863(19)
Ag22 Ag24 2.9907(18)
Ag22 Mo4 3.289(2)
Ag23 Ag28 2.6997(19)
Ag23 Ag27 2.7716(19)
Ag23 Ag25 2.8625(17)
Ag23 Ag26 2.8651(18)
Ag23 Ag24 2.8652(18)
Ag24 Ag26 2.858(2)
Ag24 Ag25 2.8686(18)
Ag25 Ag26 2.8716(18)
Ag25 Ag28 3.0167(19)
Ag27 P11 2.453(5)
Ag27 Ag28 2.947(2)
Ag28 O6 2.199(13)
Ag28 Mo2 3.296(3)
Mo1 O14 1.762(13)
Mo1 O13 1.768(13)
Mo1 O15 1.770(12)
Mo1 O2 1.790(13)
Mo2 O7 1.753(13)
Mo2 O8 1.772(13)
Mo2 O6 1.789(14)
Mo2 O4 1.822(14)
Mo3 O16 1.769(13)
Mo3 O18 1.778(13)
Mo3 O5 1.785(14)
Mo3 O17 1.790(14)
Mo4 O12 1.766(12)
Mo4 O10 1.772(13)
Mo4 O11 1.784(13)
Mo4 O9 1.811(15)
P1 C32 1.79(3)
P1 C135 1.85(2)
P1 C33 1.85(2)
P2 C45 1.77(2)
P2 C39 1.77(2)
P2 C3 1.85(3)
P3 C117 1.76(2)
P3 C7 1.81(2)
P3 C116 1.87(3)
P4 C113 1.77(3)
P4 C103 1.79(2)
P4 C35 1.79(2)
P5 C127 1.79(2)
P5 C8 1.85(2)
P5 C132 1.86(2)
P7 C97 1.79(2)
P7 C91 1.80(2)
P7 C92 1.810(19)
P8 C85 1.80(3)
P8 C28 1.84(2)
P8 C89 1.86(2)
P9 C167 1.78(2)
P9 C157 1.79(3)
P9 C34 1.80(2)
P10 C150 1.83(2)
P10 C144 1.85(2)
P10 C155 1.88(2)
P11 C71 1.77(2)
P11 C30 1.79(2)
P11 C70 1.86(2)
P12 C61 1.756(19)
P12 C55 1.80(2)
P12 C67 1.84(2)
P6 C49 1.840(17)
P6 C48 1.85(3)
O1 C6 1.37(4)
O3 C068 1.48(4)
O19 C16 1.42(5)
O20 C17 1.33(4)
O21 C20 1.13(5)
C3 C19 1.36(3)
C3 C36 1.41(3)
C6 H6A 0.9800
C6 H6B 0.9800
C6 H6C 0.9800
C7 C173 1.33(3)
C7 C169 1.41(3)
C8 C9 1.35(3)
C8 C126 1.39(3)
C9 C123 1.34(3)
C9 H9 0.9500
C10 C92 1.35(3)
C10 C93 1.44(3)
C10 H10 0.9500
C11 C105 1.34(3)
C11 C104 1.37(3)
C11 H11 0.9500
C12 C156 1.44(3)
C12 C157 1.57(3)
C12 H12A 0.9900
C12 H12B 0.9900
C15 C31 1.33(4)
C15 C137 1.34(4)
C15 H15 0.9500
C16 H16A 0.9800
C16 H16B 0.9800
C16 H16C 0.9800
C17 H17A 0.9800
C17 H17B 0.9800
C17 H17C 0.9800
C19 C22 1.35(4)
C19 H19 0.9500
C20 H20A 0.9800
C20 H20B 0.9800
C20 H20C 0.9800
C22 C23 1.32(4)
C22 H22 0.9500
C23 C24 1.36(4)
C23 H23 0.9500
C24 C36 1.31(3)
C24 H24 0.9500
C25 C90 1.45(3)
C25 C89 1.45(3)
C25 H25A 0.9900
C25 H25B 0.9900
C26 C85 1.31(4)
C26 C37 1.36(4)
C26 H26 0.9500
C27 C82 1.26(3)
C27 C81 1.46(3)
C27 H27 0.9500
C28 C84 1.33(3)
C28 C81 1.35(3)
C29 C73 1.39(3)
C29 C72 1.48(3)
C29 H29 0.9500
C49 C50 1.3900
C49 C14 1.3900
C50 C51 1.3900
C50 H50 0.9500
C51 C52 1.3900
C51 H51 0.9500
C52 C2 1.3900
C52 H52 0.9500
C2 C14 1.3900
C2 H2 0.9500
C14 H14 0.9500
C30 C76 1.31(3)
C30 C80 1.43(3)
C31 C138 1.42(4)
C31 H31 0.9500
C32 C138 1.31(4)
C32 C136 1.39(4)
C33 C139 1.30(3)
C33 C143 1.42(3)
C34 C162 1.40(3)
C34 C158 1.40(3)
C35 C108 1.40(3)
C35 C112 1.43(3)
C36 H36 0.9500
C37 C88 1.32(4)
C37 H37 0.9500
C38 C152 1.35(4)
C38 C153 1.47(4)
C38 H38 0.9500
C39 C44 1.38(3)
C39 C40 1.40(3)
C40 C41 1.32(3)
C40 H40 0.9500
C41 C42 1.30(3)
C41 H41 0.9500
C42 C43 1.47(4)
C42 H42 0.9500
C43 C44 1.36(3)
C43 H43 0.9500
C44 H44 0.9500
C45 C46 1.50(3)
C45 H45A 0.9900
C45 H45B 0.9900
C46 C47 1.44(3)
C46 H46A 0.9900
C46 H46B 0.9900
C47 C48 1.47(4)
C47 H47A 0.9900
C47 H47B 0.9900
C48 H48A 0.9900
C48 H48B 0.9900
C55 C56 1.36(3)
C55 C60 1.48(3)
C56 C57 1.48(3)
C56 H56 0.9500
C57 C58 1.38(3)
C57 H57A 0.9900
C57 H57B 0.9900
C58 C59 1.41(3)
C58 H58A 0.9900
C58 H58B 0.9900
C59 C60 1.31(3)
C59 H59 0.9500
C60 H60 0.9500
C61 C62 1.37(3)
C61 C66 1.45(3)
C62 C63 1.47(3)
C62 H62 0.9500
C63 C64 1.32(3)
C63 H63 0.9500
C64 C65 1.40(3)
C64 H64 0.9500
C65 C66 1.37(3)
C65 H65 0.9500
C66 H66 0.9500
C67 C68 1.49(3)
C67 H67A 0.9900
C67 H67B 0.9900
C68 C69 1.46(3)
C68 H68A 0.9900
C68 H68B 0.9900
C068 H06A 0.9800
C068 H06B 0.9800
C068 H06C 0.9800
C69 C70 1.52(3)
C69 H69A 0.9900
C69 H69B 0.9900
C70 H70A 0.9900
C70 H70B 0.9900
C71 C72 1.37(3)
C71 C75 1.43(3)
C72 H72 0.9500
C73 C74 1.36(3)
C73 H73 0.9500
C74 C75 1.29(3)
C74 H74 0.9500
C75 H75 0.9500
C76 C77 1.38(3)
C76 H76 0.9500
C77 C78 1.46(3)
C77 H77 0.9500
C78 C79 1.33(3)
C78 H78 0.9500
C79 C80 1.34(3)
C79 H79 0.9500
C80 H80 0.9500
C81 H81 0.9500
C82 C83 1.34(3)
C82 H82 0.9500
C83 C84 1.49(3)
C83 H83 0.9500
C84 H84 0.9500
C85 C86 1.45(4)
C86 C87 1.42(4)
C86 H86 0.9500
C87 C88 1.24(4)
C87 H87 0.9500
C88 H88 0.9500
C89 H89A 0.9900
C89 H89B 0.9900
C90 C91 1.54(3)
C90 H90A 0.9900
C90 H90B 0.9900
C91 H91A 0.9900
C91 H91B 0.9900
C92 C96 1.29(3)
C93 C94 1.40(4)
C93 H93 0.9500
C94 C95 1.30(3)
C94 H94 0.9500
C95 C96 1.53(3)
C95 H95 0.9500
C96 H96 0.9500
C97 C98 1.35(3)
C97 C102 1.42(3)
C98 C99 1.40(3)
C98 H98 0.9500
C99 C100 1.39(3)
C99 H99 0.9500
C100 C101 1.42(3)
C100 H100 0.9500
C101 C102 1.36(3)
C101 H101 0.9500
C102 H102 0.9500
C103 C107 1.34(3)
C103 C104 1.39(3)
C104 H104 0.9500
C105 C106 1.34(3)
C105 H105 0.9500
C106 C107 1.48(3)
C106 H106 0.9500
C107 H107 0.9500
C108 C109 1.33(3)
C108 H108 0.9500
C109 C110 1.29(4)
C109 H109 0.9500
C110 C111 1.29(4)
C110 H110 0.9500
C111 C112 1.56(3)
C111 H11A 0.9900
C111 H11B 0.9900
C112 H11C 0.9900
C112 H11D 0.9900
C113 C114 1.62(4)
C113 H11E 0.9900
C113 H11F 0.9900
C114 C115 1.38(3)
C114 H11G 0.9900
C114 H11H 0.9900
C115 C116 1.55(4)
C115 H11I 0.9900
C115 H11J 0.9900
C116 H11K 0.9900
C116 H11L 0.9900
C117 C118 1.38(3)
C117 C122 1.42(3)
C118 C119 1.41(3)
C118 H118 0.9500
C119 C120 1.49(3)
C119 H11M 0.9900
C119 H11N 0.9900
C120 C121 1.34(3)
C120 H12C 0.9900
C120 H12D 0.9900
C121 C122 1.29(3)
C121 H121 0.9500
C122 H122 0.9500
C123 C124 1.47(3)
C123 H123 0.9500
C124 C125 1.28(3)
C124 H124 0.9500
C125 C126 1.44(3)
C125 H125 0.9500
C126 H126 0.9500
C127 C174 1.43(3)
C127 C128 1.46(3)
C128 C129 1.51(3)
C128 H128 0.9500
C129 C130 1.41(4)
C129 H129 0.9500
C130 C131 1.43(4)
C130 H130 0.9500
C131 C174 1.32(3)
C131 H131 0.9500
C132 C133 1.48(3)
C132 H13A 0.9900
C132 H13B 0.9900
C133 C134 1.50(3)
C133 H13C 0.9900
C133 H13D 0.9900
C134 C135 1.51(3)
C134 H13E 0.9900
C134 H13F 0.9900
C135 H13G 0.9900
C135 H13H 0.9900
C136 C137 1.53(4)
C136 H136 0.9500
C137 H137 0.9500
C138 H138 0.9500
C139 C140 1.44(3)
C139 H139 0.9500
C140 C141 1.34(3)
C140 H140 0.9500
C141 C142 1.34(3)
C141 H141 0.9500
C142 C143 1.40(3)
C142 H142 0.9500
C143 H143 0.9500
C144 C145 1.31(3)
C144 C149 1.36(3)
C145 C146 1.37(3)
C145 H145 0.9500
C146 C147 1.40(3)
C146 H146 0.9500
C147 C148 1.41(3)
C147 H147 0.9500
C148 C149 1.40(3)
C148 H148 0.9500
C149 H149 0.9500
C150 C154 1.37(3)
C150 C151 1.38(3)
C151 C152 1.46(4)
C151 H151 0.9500
C152 H152 0.9500
C153 C154 1.27(3)
C153 H153 0.9500
C154 H154 0.9500
C155 C156 1.46(3)
C155 H15A 0.9900
C155 H15B 0.9900
C156 H15C 0.9900
C156 H15D 0.9900
C157 H15E 0.9900
C157 H15F 0.9900
C158 C159 1.40(3)
C158 H158 0.9500
C159 C160 1.35(3)
C159 H159 0.9500
C160 C161 1.34(3)
C160 H160 0.9500
C161 C162 1.45(3)
C161 H161 0.9500
C162 H162 0.9500
C163 C164 1.44(3)
C163 C167 1.45(3)
C163 H163 0.9500
C164 C165 1.35(4)
C164 H164 0.9500
C165 C166 1.40(4)
C165 H165 0.9500
C166 C168 1.36(4)
C166 H166 0.9500
C167 C168 1.35(4)
C168 H168 0.9500
C169 C170 1.36(3)
C169 H169 0.9500
C170 C171 1.47(3)
C170 H170 0.9500
C171 C172 1.23(3)
C171 H171 0.9500
C172 C173 1.37(3)
C172 H172 0.9500
C173 H173 0.9500
C174 H174 0.9500

loop_
_platon_squeeze_void_nr
_platon_squeeze_void_average_x
_platon_squeeze_void_average_y
_platon_squeeze_void_average_z
_platon_squeeze_void_volume
_platon_squeeze_void_count_electrons
_platon_squeeze_void_content
1 0.000 0.324 -0.005 14819 5593 ' '
2 0.250 0.250 0.000 7 -1 ' '
3 0.500 0.989 0.114 14819 5593 ' '
4 0.750 0.750 0.000 7 -1 ' '
5 0.250 0.750 0.500 7 -1 ' '
6 0.750 0.250 0.500 7 -1 ' '
